data_1501543
loop_
_publ_author_name
'Gagnon, Eric'
'Maris, Thierry'
'Wuest,James D'

_publ_section_title
;
 Triarylamines Designed to Form Molecular Glasses. Derivatives of
 Tris(p-terphenyl-4-yl)amine with Multiple Contiguous Phenyl Substituents
;
_journal_name_full 'Organic Letters'
_journal_page_first 404
_journal_page_last 407
_journal_paper_doi 10.1021/ol902841c
_journal_volume 12
_journal_year 2010
_chemical_compound_source 'Synthesized by the authors. See text'
_chemical_formula_moiety 'C126 H87 N, 13(C4 H8 O)'
_chemical_formula_sum 'C178 H191 N O13'
_chemical_formula_weight 2552.32
_chemical_name_systematic
; 
 ? 
;
_space_group_IT_number 7
_symmetry_cell_setting monoclinic
_symmetry_space_group_name_Hall 'P -2yac'
_symmetry_space_group_name_H-M 'P 1 n 1'
_atom_sites_solution_hydrogens geom
_atom_sites_solution_primary direct
_atom_sites_solution_secondary difmap
_audit_creation_method SHELXL-97
_cell_angle_alpha 90
_cell_angle_beta 95.523(3)
_cell_angle_gamma 90
_cell_formula_units_Z 2
_cell_length_a 16.8098(13)
_cell_length_b 10.8804(9)
_cell_length_c 40.022(3)
_cell_measurement_reflns_used 24997
_cell_measurement_temperature 150
_cell_measurement_theta_max 49.49
_cell_measurement_theta_min 2.96
_cell_volume 7285.9(10)
_computing_cell_refinement 'SAINT V7.60A(Bruker AXS, 2008)'
_computing_data_collection 'APEX2  (Bruker AXS, 2009)'
_computing_data_reduction 'SAINT V7.60A(Bruker AXS, 2008)'
_computing_molecular_graphics 'SHELXTL v6.12 (Bruker AXS, 2001)'
_computing_publication_material 'UdMX (Maris, 2004)'
_computing_structure_refinement 'SHELXL97 (Sheldrick, 2008)'
_computing_structure_solution 'SHELXS97 (Sheldrick, 2008)'
_diffrn_ambient_temperature 150
_diffrn_detector_area_resol_mean 8.3
_diffrn_measured_fraction_theta_full 0.989
_diffrn_measured_fraction_theta_max 0.989
_diffrn_measurement_device_type 'Bruker Microstar'
_diffrn_measurement_method \w
_diffrn_radiation_monochromator 'Helios optics'
_diffrn_radiation_source 'Rotating A?de'
_diffrn_radiation_type CuK\a
_diffrn_radiation_wavelength 1.54178
_diffrn_reflns_av_R_equivalents 0.071
_diffrn_reflns_av_sigmaI/netI 0.0351
_diffrn_reflns_limit_h_max 18
_diffrn_reflns_limit_h_min -17
_diffrn_reflns_limit_k_max 11
_diffrn_reflns_limit_k_min -11
_diffrn_reflns_limit_l_max 42
_diffrn_reflns_limit_l_min -34
_diffrn_reflns_number 111175
_diffrn_reflns_theta_full 55.74
_diffrn_reflns_theta_max 55.74
_diffrn_reflns_theta_min 2.76
_exptl_absorpt_coefficient_mu 0.556
_exptl_absorpt_correction_T_max 0.9618
_exptl_absorpt_correction_T_min 0.7951
_exptl_absorpt_correction_type multi-scan
_exptl_absorpt_process_details 'Sadabs (Sheldrick, 2008)'
_exptl_crystal_colour Colorless
_exptl_crystal_density_diffrn 1.163
_exptl_crystal_density_method '?t measured'
_exptl_crystal_description plate
_exptl_crystal_F_000 2740
_exptl_crystal_size_max 0.08
_exptl_crystal_size_mid 0.07
_exptl_crystal_size_min 0.07
_refine_diff_density_max 0.550
_refine_diff_density_min -0.344
_refine_diff_density_rms 0.058
_refine_ls_abs_structure_details 'Friedel Pairs merged'
_refine_ls_extinction_method ?ne
_refine_ls_goodness_of_fit_ref 1.090
_refine_ls_hydrogen_treatment constr
_refine_ls_matrix_type full
_refine_ls_number_parameters 1627
_refine_ls_number_reflns 9307
_refine_ls_number_restraints 1106
_refine_ls_restrained_S_all 1.071
_refine_ls_R_factor_all 0.0904
_refine_ls_R_factor_gt 0.0798
_refine_ls_shift/su_max 0.077
_refine_ls_shift/su_mean 0.010
_refine_ls_structure_factor_coef Fsqd
_refine_ls_weighting_details 'calc w=1/[\s^2^(Fo^2^)+(0.1381P)^2^+5.4434P] where P=(Fo^2^+2Fc^2^)/3'
_refine_ls_weighting_scheme calc
_refine_ls_wR_factor_gt 0.2068
_refine_ls_wR_factor_ref 0.2188
_reflns_number_gt 8139
_reflns_number_total 9307
_reflns_threshold_expression I>2\s(I)
_cod_data_source_file deposit.cif
_cod_data_source_block gage42
_cod_original_cell_volume 7286.0(10)
_cod_original_sg_symbol_H-M Pn
_cod_database_code 1501543

loop_
_symmetry_equiv_pos_as_xyz
x,y,z
1/2+x,-y,1/2+z

loop_
_atom_site_label
_atom_site_type_symbol
_atom_site_fract_x
_atom_site_fract_y
_atom_site_fract_z
_atom_site_U_iso_or_equiv
_atom_site_adp_type
_atom_site_occupancy
_atom_site_symmetry_multiplicity
_atom_site_calc_flag
_atom_site_refinement_flags
_atom_site_disorder_assembly
_atom_site_disorder_group
C1 C 0.4023(5) 0.5553(6) 0.7542(2) 0.0458(15) Uani 1 1 d U . .
C2 C 0.4070(5) 0.6777(6) 0.7639(2) 0.0474(16) Uani 1 1 d U . .
H2 H 0.4571 0.7124 0.7718 0.057 Uiso 1 1 calc R . .
C3 C 0.3387(6) 0.7495(6) 0.7620(2) 0.0475(15) Uani 1 1 d U . .
H3 H 0.3425 0.8334 0.7685 0.057 Uiso 1 1 calc R . .
C4 C 0.2647(5) 0.7005(6) 0.7508(2) 0.0411(14) Uani 1 1 d U . .
C5 C 0.2616(5) 0.5802(7) 0.7387(2) 0.0473(16) Uani 1 1 d U . .
H5 H 0.2121 0.5468 0.7294 0.057 Uiso 1 1 calc R . .
C6 C 0.3299(6) 0.5094(6) 0.7401(2) 0.0458(15) Uani 1 1 d U . .
H6 H 0.3272 0.4282 0.7314 0.055 Uiso 1 1 calc R . .
C7 C 0.1894(5) 0.7700(6) 0.7562(2) 0.0419(14) Uani 1 1 d U . .
C8 C 0.1739(5) 0.7905(6) 0.7897(2) 0.0455(15) Uani 1 1 d U . .
C9 C 0.1042(5) 0.8519(6) 0.7968(2) 0.0449(15) Uani 1 1 d U . .
C10 C 0.0512(5) 0.8970(6) 0.7701(2) 0.0446(15) Uani 1 1 d U . .
C11 C 0.0674(5) 0.8795(6) 0.7369(2) 0.0435(15) Uani 1 1 d U . .
C12 C 0.1353(5) 0.8125(6) 0.7300(2) 0.0437(15) Uani 1 1 d U . .
C13 C 0.2302(5) 0.7438(6) 0.8183(2) 0.0444(15) Uani 1 1 d U . .
C14 C 0.2800(7) 0.8229(8) 0.8374(3) 0.073(2) Uani 1 1 d U . .
H14 H 0.2806 0.9078 0.8319 0.087 Uiso 1 1 calc R . .
C15 C 0.3297(7) 0.7782(10) 0.8649(3) 0.081(3) Uani 1 1 d U . .
H15 H 0.3623 0.8338 0.8784 0.097 Uiso 1 1 calc R . .
C16 C 0.3318(6) 0.6579(9) 0.8723(2) 0.070(2) Uani 1 1 d U . .
H16 H 0.3666 0.6287 0.8907 0.084 Uiso 1 1 calc R . .
C17 C 0.2845(6) 0.5783(9) 0.8536(3) 0.072(2) Uani 1 1 d U . .
H17 H 0.2861 0.4933 0.8591 0.086 Uiso 1 1 calc R . .
C18 C 0.2329(6) 0.6198(7) 0.8262(2) 0.0571(18) Uani 1 1 d U . .
H18 H 0.2000 0.5631 0.8132 0.069 Uiso 1 1 calc R . .
C19 C 0.0828(5) 0.8588(7) 0.8320(2) 0.0473(15) Uani 1 1 d U . .
C20 C 0.1137(7) 0.9486(8) 0.8548(2) 0.066(2) Uani 1 1 d U . .
H20 H 0.1478 1.0113 0.8478 0.079 Uiso 1 1 calc R . .
C21 C 0.0941(7) 0.9451(9) 0.8876(3) 0.076(2) Uani 1 1 d U . .
H21 H 0.1174 1.0032 0.9033 0.092 Uiso 1 1 calc R . .
C22 C 0.0419(6) 0.8598(10) 0.8977(3) 0.077(2) Uani 1 1 d U . .
H22 H 0.0281 0.8607 0.9202 0.093 Uiso 1 1 calc R . .
C23 C 0.0096(7) 0.7740(10) 0.8759(3) 0.082(3) Uani 1 1 d U . .
H23 H -0.0270 0.7150 0.8829 0.098 Uiso 1 1 calc R . .
C24 C 0.0309(6) 0.7735(9) 0.8430(2) 0.067(2) Uani 1 1 d U . .
H24 H 0.0089 0.7125 0.8278 0.080 Uiso 1 1 calc R . .
C25 C -0.0235(5) 0.9635(7) 0.7781(2) 0.0475(15) Uani 1 1 d U . .
C26 C -0.0190(6) 1.0803(7) 0.7923(3) 0.0625(19) Uani 1 1 d U . .
H26 H 0.0312 1.1201 0.7966 0.075 Uiso 1 1 calc R . .
C27 C -0.0878(7) 1.1379(9) 0.8002(3) 0.077(2) Uani 1 1 d U . .
H27 H -0.0848 1.2179 0.8097 0.092 Uiso 1 1 calc R . .
C28 C -0.1617(7) 1.0803(10) 0.7943(3) 0.077(2) Uani 1 1 d U . .
H28 H -0.2090 1.1206 0.7997 0.092 Uiso 1 1 calc R . .
C29 C -0.1654(6) 0.9670(10) 0.7810(3) 0.071(2) Uani 1 1 d U . .
H29 H -0.2156 0.9267 0.7773 0.086 Uiso 1 1 calc R . .
C30 C -0.0973(6) 0.9079(8) 0.7724(2) 0.0587(18) Uani 1 1 d U . .
H30 H -0.1015 0.8285 0.7625 0.070 Uiso 1 1 calc R . .
C31 C 0.0133(5) 0.9351(7) 0.7090(2) 0.0489(16) Uani 1 1 d U . .
C32 C 0.0162(6) 1.0576(7) 0.7029(2) 0.0580(18) Uani 1 1 d U . .
H32 H 0.0517 1.1078 0.7168 0.070 Uiso 1 1 calc R . .
C33 C -0.0320(7) 1.1107(9) 0.6766(3) 0.079(2) Uani 1 1 d U . .
H33 H -0.0282 1.1963 0.6723 0.095 Uiso 1 1 calc R . .
C34 C -0.0854(7) 1.0392(10) 0.6566(3) 0.083(3) Uani 1 1 d U . .
H34 H -0.1199 1.0755 0.6391 0.099 Uiso 1 1 calc R . .
C35 C -0.0877(7) 0.9156(10) 0.6623(3) 0.083(3) Uani 1 1 d U . .
H35 H -0.1231 0.8660 0.6482 0.099 Uiso 1 1 calc R . .
C36 C -0.0399(6) 0.8606(8) 0.6883(2) 0.0598(19) Uani 1 1 d U . .
H36 H -0.0428 0.7747 0.6922 0.072 Uiso 1 1 calc R . .
C37 C 0.1488(5) 0.7945(7) 0.6934(2) 0.0455(15) Uani 1 1 d U . .
C38 C 0.1741(6) 0.8912(8) 0.6752(2) 0.0587(18) Uani 1 1 d U . .
H38 H 0.1892 0.9660 0.6863 0.070 Uiso 1 1 calc R . .
C39 C 0.1779(6) 0.8816(9) 0.6409(3) 0.069(2) Uani 1 1 d U . .
H39 H 0.1955 0.9494 0.6286 0.083 Uiso 1 1 calc R . .
C40 C 0.1559(6) 0.7735(10) 0.6246(2) 0.074(2) Uani 1 1 d U . .
H40 H 0.1568 0.7671 0.6009 0.089 Uiso 1 1 calc R . .
C41 C 0.1332(6) 0.6770(9) 0.6425(2) 0.067(2) Uani 1 1 d U . .
H41 H 0.1207 0.6014 0.6314 0.081 Uiso 1 1 calc R . .
C42 C 0.1276(6) 0.6847(7) 0.6772(2) 0.0566(18) Uani 1 1 d U . .
H42 H 0.1096 0.6165 0.6893 0.068 Uiso 1 1 calc R . .
C43 C 0.5090(5) 0.4577(6) 0.7911(2) 0.0444(15) Uani 1 1 d U . .
C44 C 0.4744(5) 0.4976(6) 0.8196(2) 0.0448(15) Uani 1 1 d U . .
H44 H 0.4239 0.5377 0.8171 0.054 Uiso 1 1 calc R . .
C45 C 0.5129(5) 0.4794(6) 0.8515(2) 0.0451(15) Uani 1 1 d U . .
H45 H 0.4884 0.5084 0.8704 0.054 Uiso 1 1 calc R . .
C46 C 0.5857(5) 0.4204(6) 0.8565(2) 0.0417(14) Uani 1 1 d U . .
C47 C 0.6194(5) 0.3782(6) 0.8282(2) 0.0432(15) Uani 1 1 d U . .
H47 H 0.6689 0.3355 0.8310 0.052 Uiso 1 1 calc R . .
C48 C 0.5826(5) 0.3971(7) 0.7963(2) 0.0489(16) Uani 1 1 d U . .
H48 H 0.6077 0.3683 0.7775 0.059 Uiso 1 1 calc R . .
C49 C 0.6260(5) 0.4077(6) 0.8915(2) 0.0401(14) Uani 1 1 d U . .
C50 C 0.7032(5) 0.4591(6) 0.8989(2) 0.0415(14) Uani 1 1 d U . .
C51 C 0.7386(5) 0.4576(6) 0.9325(2) 0.0417(14) Uani 1 1 d U . .
C52 C 0.6972(5) 0.4045(6) 0.9579(2) 0.0413(14) Uani 1 1 d U . .
C53 C 0.6220(5) 0.3547(6) 0.9505(2) 0.0423(14) Uani 1 1 d U . .
C54 C 0.5856(5) 0.3544(6) 0.9169(2) 0.0415(14) Uani 1 1 d U . .
C55 C 0.7467(5) 0.5178(6) 0.8727(2) 0.0454(15) Uani 1 1 d U . .
C56 C 0.7215(6) 0.6278(7) 0.8579(2) 0.0613(19) Uani 1 1 d U . .
H56 H 0.6751 0.6669 0.8646 0.074 Uiso 1 1 calc R . .
C57 C 0.7625(7) 0.6817(9) 0.8336(3) 0.077(2) Uani 1 1 d U . .
H57 H 0.7451 0.7583 0.8241 0.092 Uiso 1 1 calc R . .
C58 C 0.8277(7) 0.6254(10) 0.8231(3) 0.079(2) Uani 1 1 d U . .
H58 H 0.8547 0.6608 0.8057 0.095 Uiso 1 1 calc R . .
C59 C 0.8545(7) 0.5185(10) 0.8376(3) 0.079(2) Uani 1 1 d U . .
H59 H 0.9017 0.4813 0.8309 0.095 Uiso 1 1 calc R . .
C60 C 0.8140(6) 0.4637(8) 0.8618(2) 0.0579(18) Uani 1 1 d U . .
H60 H 0.8325 0.3874 0.8712 0.069 Uiso 1 1 calc R . .
C61 C 0.8192(6) 0.5131(7) 0.9412(2) 0.0465(15) Uani 1 1 d U . .
C62 C 0.8304(6) 0.6389(7) 0.9400(2) 0.0539(17) Uani 1 1 d U . .
H62 H 0.7869 0.6897 0.9317 0.065 Uiso 1 1 calc R . .
C63 C 0.9041(6) 0.6934(9) 0.9505(2) 0.069(2) Uani 1 1 d U . .
H63 H 0.9105 0.7801 0.9500 0.083 Uiso 1 1 calc R . .
C64 C 0.9674(6) 0.6175(10) 0.9618(3) 0.074(2) Uani 1 1 d U . .
H64 H 1.0178 0.6528 0.9691 0.088 Uiso 1 1 calc R . .
C65 C 0.9582(6) 0.4927(10) 0.9624(3) 0.074(2) Uani 1 1 d U . .
H65 H 1.0024 0.4417 0.9696 0.089 Uiso 1 1 calc R . .
C66 C 0.8847(6) 0.4406(8) 0.9525(2) 0.0574(18) Uani 1 1 d U . .
H66 H 0.8786 0.3539 0.9535 0.069 Uiso 1 1 calc R . .
C67 C 0.7349(5) 0.4056(6) 0.9936(2) 0.0426(14) Uani 1 1 d U . .
C68 C 0.7467(6) 0.5166(7) 1.0109(2) 0.0523(17) Uani 1 1 d U . .
H68 H 0.7320 0.5914 0.9998 0.063 Uiso 1 1 calc R . .
C69 C 0.7791(6) 0.5198(7) 1.0437(2) 0.0595(19) Uani 1 1 d U . .
H69 H 0.7857 0.5959 1.0553 0.071 Uiso 1 1 calc R . .
C70 C 0.8019(6) 0.4119(7) 1.0596(2) 0.0570(19) Uani 1 1 d U . .
H70 H 0.8251 0.4136 1.0822 0.068 Uiso 1 1 calc R . .
C71 C 0.7916(6) 0.3018(7) 1.0433(2) 0.0528(17) Uani 1 1 d U . .
H71 H 0.8076 0.2277 1.0545 0.063 Uiso 1 1 calc R . .
C72 C 0.7576(5) 0.2985(7) 1.0101(2) 0.0470(15) Uani 1 1 d U . .
H72 H 0.7501 0.2219 0.9988 0.056 Uiso 1 1 calc R . .
C73 C 0.5788(5) 0.3035(6) 0.9784(2) 0.0465(15) Uani 1 1 d U . .
C74 C 0.5546(6) 0.3805(8) 1.0026(2) 0.0625(19) Uani 1 1 d U . .
H74 H 0.5612 0.4667 1.0003 0.075 Uiso 1 1 calc R . .
C75 C 0.5203(6) 0.3346(9) 1.0305(3) 0.071(2) Uani 1 1 d U . .
H75 H 0.5034 0.3889 1.0471 0.085 Uiso 1 1 calc R . .
C76 C 0.5116(6) 0.2105(9) 1.0336(3) 0.070(2) Uani 1 1 d U . .
H76 H 0.4895 0.1786 1.0528 0.084 Uiso 1 1 calc R . .
C77 C 0.5343(6) 0.1304(8) 1.0096(3) 0.0630(19) Uani 1 1 d U . .
H77 H 0.5276 0.0442 1.0120 0.076 Uiso 1 1 calc R . .
C78 C 0.5671(5) 0.1782(7) 0.9818(2) 0.0532(17) Uani 1 1 d U . .
H78 H 0.5817 0.1240 0.9648 0.064 Uiso 1 1 calc R . .
C79 C 0.5064(5) 0.2971(7) 0.9088(2) 0.0478(15) Uani 1 1 d U . .
C80 C 0.4370(6) 0.3455(8) 0.9204(2) 0.0587(18) Uani 1 1 d U . .
H80 H 0.4408 0.4168 0.9342 0.070 Uiso 1 1 calc R . .
C81 C 0.3637(6) 0.2923(10) 0.9125(3) 0.073(2) Uani 1 1 d U . .
H81 H 0.3173 0.3275 0.9204 0.087 Uiso 1 1 calc R . .
C82 C 0.3574(7) 0.1869(11) 0.8929(3) 0.087(3) Uani 1 1 d U . .
H82 H 0.3066 0.1501 0.8872 0.104 Uiso 1 1 calc R . .
C83 C 0.4232(7) 0.1370(10) 0.8818(3) 0.085(3) Uani 1 1 d U . .
H83 H 0.4183 0.0641 0.8687 0.102 Uiso 1 1 calc R . .
C84 C 0.4988(6) 0.1904(8) 0.8893(3) 0.0641(19) Uani 1 1 d U . .
H84 H 0.5446 0.1542 0.8811 0.077 Uiso 1 1 calc R . .
C85 C 0.4860(5) 0.4028(6) 0.7309(2) 0.0425(15) Uani 1 1 d U . .
C86 C 0.4923(6) 0.4590(6) 0.7004(2) 0.0495(16) Uani 1 1 d U . .
H86 H 0.4913 0.5461 0.6989 0.059 Uiso 1 1 calc R . .
C87 C 0.5000(5) 0.3896(6) 0.6720(2) 0.0469(16) Uani 1 1 d U . .
H87 H 0.5042 0.4297 0.6512 0.056 Uiso 1 1 calc R . .
C88 C 0.5017(5) 0.2646(6) 0.6734(2) 0.0385(14) Uani 1 1 d U . .
C89 C 0.4992(6) 0.2073(6) 0.7041(2) 0.0495(16) Uani 1 1 d U . .
H89 H 0.5031 0.1203 0.7057 0.059 Uiso 1 1 calc R . .
C90 C 0.4907(6) 0.2776(7) 0.7328(2) 0.0489(16) Uani 1 1 d U . .
H90 H 0.4882 0.2379 0.7538 0.059 Uiso 1 1 calc R . .
C91 C 0.4329(5) 0.1783(6) 0.6204(2) 0.0385(13) Uani 1 1 d U . .
C92 C 0.4352(5) 0.1206(6) 0.5890(2) 0.0407(14) Uani 1 1 d U . .
C93 C 0.5079(5) 0.0768(6) 0.5797(2) 0.0393(14) Uani 1 1 d U . .
C94 C 0.5781(5) 0.0882(6) 0.6010(2) 0.0420(14) Uani 1 1 d U . .
C95 C 0.5767(5) 0.1443(6) 0.6325(2) 0.0439(15) Uani 1 1 d U . .
C96 C 0.5041(5) 0.1923(6) 0.6415(2) 0.0419(14) Uani 1 1 d U . .
C97 C 0.3582(5) 0.2310(6) 0.6317(2) 0.0410(14) Uani 1 1 d U . .
C98 C 0.3332(5) 0.3488(7) 0.6224(2) 0.0522(17) Uani 1 1 d U . .
H98 H 0.3610 0.3931 0.6067 0.063 Uiso 1 1 calc R . .
C99 C 0.2697(6) 0.4018(7) 0.6352(3) 0.0605(19) Uani 1 1 d U . .
H99 H 0.2536 0.4821 0.6281 0.073 Uiso 1 1 calc R . .
C100 C 0.2287(6) 0.3427(7) 0.6580(2) 0.0572(18) Uani 1 1 d U . .
H100 H 0.1853 0.3819 0.6672 0.069 Uiso 1 1 calc R . .
C101 C 0.2507(6) 0.2254(7) 0.6675(2) 0.0586(18) Uani 1 1 d U . .
H101 H 0.2215 0.1819 0.6829 0.070 Uiso 1 1 calc R . .
C102 C 0.3158(6) 0.1703(7) 0.6547(2) 0.0557(18) Uani 1 1 d U . .
H102 H 0.3314 0.0897 0.6618 0.067 Uiso 1 1 calc R . .
C103 C 0.3610(5) 0.1060(6) 0.5659(2) 0.0411(14) Uani 1 1 d U . .
C104 C 0.3521(6) 0.1642(6) 0.5347(2) 0.0463(16) Uani 1 1 d U . .
H104 H 0.3930 0.2175 0.5285 0.056 Uiso 1 1 calc R . .
C105 C 0.2840(6) 0.1457(6) 0.5124(2) 0.0486(16) Uani 1 1 d U . .
H105 H 0.2788 0.1868 0.4914 0.058 Uiso 1 1 calc R . .
C106 C 0.2239(5) 0.0672(7) 0.5209(2) 0.0519(17) Uani 1 1 d U . .
H106 H 0.1779 0.0531 0.5056 0.062 Uiso 1 1 calc R . .
C107 C 0.2321(6) 0.0099(7) 0.5520(2) 0.0544(17) Uani 1 1 d U . .
H107 H 0.1913 -0.0439 0.5580 0.065 Uiso 1 1 calc R . .
C108 C 0.2987(5) 0.0301(7) 0.5743(2) 0.0480(16) Uani 1 1 d U . .
H108 H 0.3023 -0.0082 0.5958 0.058 Uiso 1 1 calc R . .
C109 C 0.5112(5) 0.0162(7) 0.5454(2) 0.0453(15) Uani 1 1 d U . .
C110 C 0.5525(6) 0.0723(8) 0.5214(2) 0.0575(18) Uani 1 1 d U . .
H110 H 0.5799 0.1475 0.5263 0.069 Uiso 1 1 calc R . .
C111 C 0.5539(6) 0.0186(11) 0.4903(2) 0.076(2) Uani 1 1 d U . .
H111 H 0.5840 0.0552 0.4740 0.092 Uiso 1 1 calc R . .
C112 C 0.5120(7) -0.0873(12) 0.4827(3) 0.086(3) Uani 1 1 d U . .
H112 H 0.5112 -0.1213 0.4609 0.104 Uiso 1 1 calc R . .
C113 C 0.4727(7) -0.1428(9) 0.5055(3) 0.078(2) Uani 1 1 d U . .
H113 H 0.4450 -0.2173 0.4999 0.093 Uiso 1 1 calc R . .
C114 C 0.4713(6) -0.0925(7) 0.5380(2) 0.0554(17) Uani 1 1 d U . .
H114 H 0.4434 -0.1328 0.5544 0.066 Uiso 1 1 calc R . .
C115 C 0.6568(5) 0.0385(6) 0.5913(2) 0.0461(15) Uani 1 1 d U . .
C116 C 0.7157(6) 0.1180(8) 0.5836(3) 0.0587(18) Uani 1 1 d U . .
H116 H 0.7069 0.2041 0.5843 0.070 Uiso 1 1 calc R . .
C117 C 0.7887(6) 0.0731(10) 0.5747(3) 0.071(2) Uani 1 1 d U . .
H117 H 0.8283 0.1287 0.5685 0.086 Uiso 1 1 calc R . .
C118 C 0.8031(6) -0.0497(10) 0.5747(3) 0.074(2) Uani 1 1 d U . .
H118 H 0.8532 -0.0798 0.5692 0.088 Uiso 1 1 calc R . .
C119 C 0.7456(6) -0.1294(9) 0.5827(3) 0.075(2) Uani 1 1 d U . .
H119 H 0.7555 -0.2154 0.5824 0.090 Uiso 1 1 calc R . .
C120 C 0.6716(6) -0.0862(7) 0.5914(3) 0.0614(19) Uani 1 1 d U . .
H120 H 0.6320 -0.1424 0.5973 0.074 Uiso 1 1 calc R . .
C121 C 0.6494(5) 0.1534(7) 0.6568(2) 0.0465(15) Uani 1 1 d U . .
C122 C 0.6886(6) 0.2615(8) 0.6639(3) 0.067(2) Uani 1 1 d U . .
H122 H 0.6719 0.3335 0.6518 0.081 Uiso 1 1 calc R . .
C123 C 0.7524(6) 0.2681(10) 0.6886(3) 0.080(2) Uani 1 1 d U . .
H123 H 0.7787 0.3444 0.6931 0.096 Uiso 1 1 calc R . .
C124 C 0.7777(6) 0.1658(11) 0.7064(3) 0.082(2) Uani 1 1 d U . .
H124 H 0.8206 0.1713 0.7236 0.098 Uiso 1 1 calc R . .
C125 C 0.7411(7) 0.0567(10) 0.6994(3) 0.082(3) Uani 1 1 d U . .
H125 H 0.7592 -0.0158 0.7110 0.098 Uiso 1 1 calc R . .
C126 C 0.6759(4) 0.0525(4) 0.67465(18) 0.070(2) Uani 1 1 d U . .
H126 H 0.6493 -0.0236 0.6702 0.084 Uiso 1 1 calc R . .
N1 N 0.4723(4) 0.4766(4) 0.75875(18) 0.0485(14) Uani 1 1 d RU . .
O1 O 0.4227(4) 0.6578(4) 0.63848(18) 0.080(4) Uiso 0.61(2) 1 d PRDU B 1
C127 C 0.4706(4) 0.7591(4) 0.63020(18) 0.114(7) Uiso 0.61(2) 1 d PRDU B 1
H12A H 0.4519 0.7897 0.6075 0.136 Uiso 0.61(2) 1 calc PR B 1
H12B H 0.5269 0.7323 0.6300 0.136 Uiso 0.61(2) 1 calc PR B 1
C128 C 0.4654(11) 0.8621(10) 0.6559(4) 0.100(6) Uiso 0.61(2) 1 d PDU B 1
H12C H 0.4442 0.9387 0.6451 0.120 Uiso 0.61(2) 1 calc PR B 1
H12D H 0.5182 0.8791 0.6682 0.120 Uiso 0.61(2) 1 calc PR B 1
C129 C 0.4069(12) 0.8081(13) 0.6794(4) 0.089(6) Uiso 0.61(2) 1 d PDU B 1
H12E H 0.4355 0.7835 0.7011 0.107 Uiso 0.61(2) 1 calc PR B 1
H12F H 0.3652 0.8690 0.6837 0.107 Uiso 0.61(2) 1 calc PR B 1
C130 C 0.3717(8) 0.7025(11) 0.6619(4) 0.077(5) Uiso 0.61(2) 1 d PDU B 1
H13A H 0.3625 0.6370 0.6782 0.092 Uiso 0.61(2) 1 calc PR B 1
H13B H 0.3195 0.7255 0.6500 0.092 Uiso 0.61(2) 1 calc PR B 1
O1A O 0.3708(15) 0.711(3) 0.6436(8) 0.172(13) Uiso 0.39(2) 1 d PDU B 2
C227 C 0.4469(19) 0.698(3) 0.6316(9) 0.175(17) Uiso 0.39(2) 1 d PDU B 2
H22A H 0.4420 0.7045 0.6068 0.210 Uiso 0.39(2) 1 calc PR B 2
H22B H 0.4698 0.6166 0.6380 0.210 Uiso 0.39(2) 1 calc PR B 2
C228 C 0.5016(15) 0.800(3) 0.6471(8) 0.137(14) Uiso 0.39(2) 1 d PDU B 2
H22C H 0.5020 0.8725 0.6320 0.164 Uiso 0.39(2) 1 calc PR B 2
H22D H 0.5570 0.7708 0.6526 0.164 Uiso 0.39(2) 1 calc PR B 2
C229 C 0.4610(17) 0.831(3) 0.6790(7) 0.139(15) Uiso 0.39(2) 1 d PDU B 2
H22E H 0.4900 0.7918 0.6989 0.167 Uiso 0.39(2) 1 calc PR B 2
H22F H 0.4595 0.9207 0.6827 0.167 Uiso 0.39(2) 1 calc PR B 2
C230 C 0.3812(14) 0.782(3) 0.6731(7) 0.094(10) Uiso 0.39(2) 1 d PDU B 2
H23A H 0.3698 0.7305 0.6925 0.112 Uiso 0.39(2) 1 calc PR B 2
H23B H 0.3425 0.8509 0.6714 0.112 Uiso 0.39(2) 1 calc PR B 2
O2 O 0.651(2) 0.662(2) 0.7390(7) 0.206(8) Uiso 0.643(15) 1 d PDU C 1
C131 C 0.6413(14) 0.729(2) 0.7078(6) 0.126(6) Uiso 0.643(15) 1 d PDU C 1
H13C H 0.6468 0.8182 0.7121 0.152 Uiso 0.643(15) 1 calc PR C 1
H13D H 0.5878 0.7133 0.6959 0.152 Uiso 0.643(15) 1 calc PR C 1
C132 C 0.7037(16) 0.687(3) 0.6873(7) 0.156(9) Uiso 0.643(15) 1 d PDU C 1
H13E H 0.7296 0.7578 0.6774 0.187 Uiso 0.643(15) 1 calc PR C 1
H13F H 0.6804 0.6331 0.6690 0.187 Uiso 0.643(15) 1 calc PR C 1
C133 C 0.7647(14) 0.615(2) 0.7106(6) 0.136(7) Uiso 0.643(15) 1 d PDU C 1
H13G H 0.7890 0.5480 0.6985 0.163 Uiso 0.643(15) 1 calc PR C 1
H13H H 0.8075 0.6702 0.7207 0.163 Uiso 0.643(15) 1 calc PR C 1
C134 C 0.7162(17) 0.567(2) 0.7363(7) 0.138(8) Uiso 0.643(15) 1 d PDU C 1
H13I H 0.7489 0.5578 0.7581 0.166 Uiso 0.643(15) 1 calc PR C 1
H13J H 0.6931 0.4863 0.7294 0.166 Uiso 0.643(15) 1 calc PR C 1
O2A O 0.668(3) 0.650(4) 0.7460(12) 0.206(8) Uiso 0.357(15) 1 d PDU C 2
C231 C 0.689(2) 0.758(3) 0.7277(10) 0.126(6) Uiso 0.357(15) 1 d PDU C 2
H23C H 0.7135 0.8204 0.7432 0.152 Uiso 0.357(15) 1 calc PR C 2
H23D H 0.6403 0.7932 0.7153 0.152 Uiso 0.357(15) 1 calc PR C 2
C232 C 0.745(3) 0.717(3) 0.7043(11) 0.156(9) Uiso 0.357(15) 1 d PDU C 2
H23E H 0.8009 0.7268 0.7145 0.187 Uiso 0.357(15) 1 calc PR C 2
H23F H 0.7384 0.7655 0.6833 0.187 Uiso 0.357(15) 1 calc PR C 2
C233 C 0.727(3) 0.581(3) 0.6971(9) 0.136(7) Uiso 0.357(15) 1 d PDU C 2
H23G H 0.6861 0.5722 0.6776 0.163 Uiso 0.357(15) 1 calc PR C 2
H23H H 0.7756 0.5360 0.6925 0.163 Uiso 0.357(15) 1 calc PR C 2
C234 C 0.696(3) 0.538(3) 0.7280(11) 0.138(8) Uiso 0.357(15) 1 d PDU C 2
H23I H 0.7387 0.4944 0.7423 0.166 Uiso 0.357(15) 1 calc PR C 2
H23J H 0.6512 0.4798 0.7227 0.166 Uiso 0.357(15) 1 calc PR C 2
O3 O 0.4806(9) 0.6799(13) 0.9486(4) 0.134(4) Uiso 0.579(9) 1 d PDU D 1
C135 C 0.4595(12) 0.8044(15) 0.9529(6) 0.129(6) Uiso 0.579(9) 1 d PDU D 1
H13K H 0.4574 0.8220 0.9771 0.155 Uiso 0.579(9) 1 calc PR D 1
H13L H 0.4059 0.8204 0.9412 0.155 Uiso 0.579(9) 1 calc PR D 1
C136 C 0.521(2) 0.8883(13) 0.9387(12) 0.27(2) Uiso 0.579(9) 1 d PDU D 1
H13M H 0.5534 0.9337 0.9567 0.328 Uiso 0.579(9) 1 calc PR D 1
H13N H 0.4957 0.9477 0.9223 0.328 Uiso 0.579(9) 1 calc PR D 1
C137 C 0.5731(15) 0.7947(19) 0.9215(7) 0.162(9) Uiso 0.579(9) 1 d PDU D 1
H13O H 0.5574 0.7913 0.8970 0.195 Uiso 0.579(9) 1 calc PR D 1
H13P H 0.6305 0.8163 0.9253 0.195 Uiso 0.579(9) 1 calc PR D 1
C138 C 0.5574(9) 0.6790(13) 0.9372(4) 0.078(4) Uiso 0.579(9) 1 d PDU D 1
H13Q H 0.5612 0.6113 0.9209 0.094 Uiso 0.579(9) 1 calc PR D 1
H13R H 0.5981 0.6647 0.9564 0.094 Uiso 0.579(9) 1 calc PR D 1
O3A O 0.5373(13) 0.8540(19) 0.9686(4) 0.134(4) Uiso 0.421(9) 1 d PDU D 2
C235 C 0.5785(18) 0.740(2) 0.9678(6) 0.129(6) Uiso 0.421(9) 1 d PDU D 2
H23K H 0.5445 0.6725 0.9748 0.155 Uiso 0.421(9) 1 calc PR D 2
H23L H 0.6281 0.7426 0.9833 0.155 Uiso 0.421(9) 1 calc PR D 2
C236 C 0.599(2) 0.720(4) 0.9315(8) 0.27(2) Uiso 0.421(9) 1 d PDU D 2
H23M H 0.5938 0.6319 0.9251 0.328 Uiso 0.421(9) 1 calc PR D 2
H23N H 0.6532 0.7489 0.9283 0.328 Uiso 0.421(9) 1 calc PR D 2
C237 C 0.534(2) 0.799(3) 0.9116(5) 0.162(9) Uiso 0.421(9) 1 d PDU D 2
H23O H 0.5588 0.8528 0.8956 0.195 Uiso 0.421(9) 1 calc PR D 2
H23P H 0.4940 0.7457 0.8990 0.195 Uiso 0.421(9) 1 calc PR D 2
C238 C 0.4979(13) 0.871(2) 0.9363(5) 0.078(4) Uiso 0.421(9) 1 d PDU D 2
H23Q H 0.4996 0.9587 0.9301 0.094 Uiso 0.421(9) 1 calc PR D 2
H23R H 0.4411 0.8465 0.9363 0.094 Uiso 0.421(9) 1 calc PR D 2
O4 O 0.2015(9) 0.1708(17) 0.7961(5) 0.171(7) Uani 0.763(19) 1 d PU E 1
C139 C 0.2215(9) 0.1338(16) 0.7655(4) 0.133(5) Uani 1 1 d U E 1
H13S H 0.1985 0.1921 0.7482 0.159 Uiso 1 1 calc R E 1
H13T H 0.1977 0.0520 0.7603 0.159 Uiso 1 1 calc R E 1
C140 C 0.3020(10) 0.1271(15) 0.7639(4) 0.137(5) Uani 1 1 d DU E 1
H14A H 0.3173 0.1623 0.7427 0.164 Uiso 1 1 calc R E 1
H14B H 0.3210 0.0411 0.7660 0.164 Uiso 1 1 calc R E 1
C141 C 0.3355(10) 0.2051(17) 0.7945(3) 0.161(6) Uani 1 1 d DU E 1
H14C H 0.3626 0.1534 0.8125 0.193 Uiso 1 1 calc R E 1
H14D H 0.3730 0.2691 0.7880 0.193 Uiso 1 1 calc R E 1
C142 C 0.2597(13) 0.2599(15) 0.8047(5) 0.158(5) Uani 1 1 d U E 1
H14E H 0.2642 0.2765 0.8292 0.189 Uiso 1 1 calc R E 1
H14F H 0.2469 0.3376 0.7925 0.189 Uiso 1 1 calc R E 1
O4A O 0.3518(18) 0.091(2) 0.7808(7) 0.074(10) Uiso 0.237(19) 1 d P E 2
O5 O 0.0270(9) 0.3477(12) 0.8508(3) 0.136(4) Uiso 0.676(11) 1 d PDU F 1
C143 C 0.0106(10) 0.2696(15) 0.8777(4) 0.156(8) Uiso 0.676(11) 1 d PDU F 1
H14G H 0.0109 0.1826 0.8705 0.187 Uiso 0.676(11) 1 calc PR F 1
H14H H -0.0425 0.2888 0.8851 0.187 Uiso 0.676(11) 1 calc PR F 1
C144 C 0.0769(12) 0.2925(16) 0.9066(4) 0.138(7) Uiso 0.676(11) 1 d PDU F 1
H14I H 0.1218 0.2339 0.9058 0.166 Uiso 0.676(11) 1 calc PR F 1
H14J H 0.0559 0.2870 0.9288 0.166 Uiso 0.676(11) 1 calc PR F 1
C145 C 0.1024(19) 0.4254(19) 0.8988(5) 0.247(14) Uiso 0.676(11) 1 d PDU F 1
H14K H 0.0845 0.4835 0.9156 0.297 Uiso 0.676(11) 1 calc PR F 1
H14L H 0.1612 0.4311 0.8991 0.297 Uiso 0.676(11) 1 calc PR F 1
C146 C 0.0644(11) 0.4528(9) 0.8658(2) 0.306(19) Uiso 0.676(11) 1 d PDU F 1
H14M H 0.0241 0.5182 0.8676 0.367 Uiso 0.676(11) 1 calc PR F 1
H14N H 0.1049 0.4837 0.8515 0.367 Uiso 0.676(11) 1 calc PR F 1
O5A O 0.0855(11) 0.3982(9) 0.8464(2) 0.136(4) Uiso 0.324(11) 1 d PRDU F 2
C243 C 0.0903(11) 0.2760(9) 0.8586(2) 0.156(8) Uiso 0.324(11) 1 d PRDU F 2
H24G H 0.1140 0.2216 0.8424 0.187 Uiso 0.324(11) 1 calc PR F 2
H24H H 0.0364 0.2447 0.8620 0.187 Uiso 0.324(11) 1 calc PR F 2
C244 C 0.1437(15) 0.2789(14) 0.8923(5) 0.138(7) Uiso 0.324(11) 1 d PDU F 2
H24I H 0.2005 0.2631 0.8891 0.166 Uiso 0.324(11) 1 calc PR F 2
H24J H 0.1255 0.2187 0.9085 0.166 Uiso 0.324(11) 1 calc PR F 2
C245 C 0.1306(18) 0.4129(16) 0.9037(5) 0.247(14) Uiso 0.324(11) 1 d PDU F 2
H24K H 0.1816 0.4592 0.9060 0.297 Uiso 0.324(11) 1 calc PR F 2
H24L H 0.1068 0.4149 0.9254 0.297 Uiso 0.324(11) 1 calc PR F 2
C246 C 0.0721(7) 0.4660(9) 0.8750(2) 0.306(19) Uiso 0.324(11) 1 d PDU F 2
H24M H 0.0161 0.4566 0.8803 0.367 Uiso 0.324(11) 1 calc PR F 2
H24N H 0.0830 0.5543 0.8716 0.367 Uiso 0.324(11) 1 calc PR F 2
O6 O 0.5280(7) 0.9543(9) 0.7765(2) 0.171(6) Uiso 0.577(11) 1 d PRDU G 1
C147 C 0.6024(7) 1.0149(9) 0.7773(2) 0.101(5) Uiso 0.577(11) 1 d PRDU G 1
H14O H 0.5937 1.1041 0.7737 0.122 Uiso 0.577(11) 1 calc PR G 1
H14P H 0.6325 0.9832 0.7590 0.122 Uiso 0.577(11) 1 calc PR G 1
C148 C 0.6507(8) 0.993(2) 0.8113(3) 0.116(6) Uiso 0.577(11) 1 d PDU G 1
H14Q H 0.6732 1.0713 0.8209 0.139 Uiso 0.577(11) 1 calc PR G 1
H14R H 0.6945 0.9339 0.8093 0.139 Uiso 0.577(11) 1 calc PR G 1
C149 C 0.5866(10) 0.941(3) 0.8324(3) 0.153(8) Uiso 0.577(11) 1 d PDU G 1
H14S H 0.6084 0.8720 0.8465 0.184 Uiso 0.577(11) 1 calc PR G 1
H14T H 0.5669 1.0053 0.8471 0.184 Uiso 0.577(11) 1 calc PR G 1
C150 C 0.5234(14) 0.899(3) 0.8082(4) 0.26(2) Uiso 0.577(11) 1 d PDU G 1
H15A H 0.5268 0.8089 0.8059 0.307 Uiso 0.577(11) 1 calc PR G 1
H15B H 0.4711 0.9191 0.8163 0.307 Uiso 0.577(11) 1 calc PR G 1
O6A O 0.5114(11) 0.918(2) 0.8202(8) 0.171(6) Uiso 0.423(11) 1 d PDU G 2
C247 C 0.5813(13) 0.8477(18) 0.8177(7) 0.101(5) Uiso 0.423(11) 1 d PDU G 2
H24A H 0.5673 0.7692 0.8061 0.122 Uiso 0.423(11) 1 calc PR G 2
H24B H 0.6067 0.8286 0.8404 0.122 Uiso 0.423(11) 1 calc PR G 2
C248 C 0.6398(13) 0.920(2) 0.7981(8) 0.116(6) Uiso 0.423(11) 1 d PDU G 2
H24C H 0.6411 0.8871 0.7751 0.139 Uiso 0.423(11) 1 calc PR G 2
H24D H 0.6945 0.9186 0.8097 0.139 Uiso 0.423(11) 1 calc PR G 2
C249 C 0.6036(19) 1.0501(19) 0.7977(10) 0.153(8) Uiso 0.423(11) 1 d PDU G 2
H24E H 0.6328 1.1026 0.8149 0.184 Uiso 0.423(11) 1 calc PR G 2
H24F H 0.6057 1.0891 0.7754 0.184 Uiso 0.423(11) 1 calc PR G 2
C250 C 0.5221(18) 1.032(3) 0.8049(13) 0.26(2) Uiso 0.423(11) 1 d PDU G 2
H25A H 0.5069 1.0988 0.8200 0.307 Uiso 0.423(11) 1 calc PR G 2
H25B H 0.4865 1.0377 0.7838 0.307 Uiso 0.423(11) 1 calc PR G 2
O7 O 0.2100(6) 0.1230(8) 0.9519(3) 0.109(2) Uani 1 1 d U H 1
C151 C 0.2184(8) 0.2089(15) 0.9787(4) 0.121(3) Uani 1 1 d U H 1
H15C H 0.1828 0.1868 0.9961 0.145 Uiso 1 1 calc R H 1
H15D H 0.2045 0.2927 0.9705 0.145 Uiso 1 1 calc R H 1
C152 C 0.3060(8) 0.2038(16) 0.9933(3) 0.120(3) Uani 1 1 d U H 1
H15E H 0.3385 0.2672 0.9832 0.144 Uiso 1 1 calc R H 1
H15F H 0.3112 0.2137 1.0180 0.144 Uiso 1 1 calc R H 1
C153 C 0.3285(10) 0.0791(19) 0.9835(4) 0.152(5) Uani 1 1 d U H 1
H15G H 0.3404 0.0274 1.0037 0.182 Uiso 1 1 calc R H 1
H15H H 0.3769 0.0826 0.9712 0.182 Uiso 1 1 calc R H 1
C154 C 0.2613(9) 0.0260(14) 0.9617(5) 0.137(4) Uani 1 1 d U H 1
H15I H 0.2811 -0.0136 0.9418 0.164 Uiso 1 1 calc R H 1
H15J H 0.2331 -0.0365 0.9741 0.164 Uiso 1 1 calc R H 1
O8 O -0.0095(8) 0.1804(13) 0.5509(3) 0.179(5) Uani 1 1 d U I 1
C155 C 0.0273(9) 0.1201(13) 0.5794(3) 0.111(3) Uani 1 1 d U I 1
H15K H 0.0565 0.0461 0.5729 0.133 Uiso 1 1 calc R I 1
H15L H -0.0127 0.0953 0.5947 0.133 Uiso 1 1 calc R I 1
C156 C 0.0847(9) 0.2147(12) 0.5960(4) 0.113(4) Uani 1 1 d U I 1
H15M H 0.0630 0.2502 0.6160 0.135 Uiso 1 1 calc R I 1
H15N H 0.1371 0.1765 0.6030 0.135 Uiso 1 1 calc R I 1
C157 C 0.0930(11) 0.3072(17) 0.5716(4) 0.142(5) Uani 1 1 d U I 1
H15O H 0.0901 0.3893 0.5821 0.170 Uiso 1 1 calc R I 1
H15P H 0.1459 0.2994 0.5628 0.170 Uiso 1 1 calc R I 1
C158 C 0.0349(12) 0.297(2) 0.5462(4) 0.176(8) Uani 1 1 d U I 1
H15Q H 0.0584 0.2949 0.5244 0.211 Uiso 1 1 calc R I 1
H15R H -0.0019 0.3677 0.5461 0.211 Uiso 1 1 calc R I 1
O9 O 0.0439(9) 0.4134(16) 0.7189(4) 0.145(7) Uiso 0.664(19) 1 d PDU J 1
C159 C -0.0364(10) 0.456(2) 0.7165(4) 0.156(10) Uiso 0.664(19) 1 d PDU J 1
H15S H -0.0737 0.3854 0.7157 0.187 Uiso 0.664(19) 1 calc PR J 1
H15T H -0.0481 0.5052 0.6958 0.187 Uiso 0.664(19) 1 calc PR J 1
C160 C -0.0463(12) 0.535(2) 0.7476(5) 0.131(8) Uiso 0.664(19) 1 d PDU J 1
H16A H -0.0994 0.5229 0.7559 0.158 Uiso 0.664(19) 1 calc PR J 1
H16B H -0.0388 0.6236 0.7429 0.158 Uiso 0.664(19) 1 calc PR J 1
C161 C 0.0212(16) 0.486(3) 0.7728(4) 0.193(14) Uiso 0.664(19) 1 d PDU J 1
H16C H 0.0528 0.5541 0.7835 0.232 Uiso 0.664(19) 1 calc PR J 1
H16D H -0.0010 0.4363 0.7904 0.232 Uiso 0.664(19) 1 calc PR J 1
C162 C 0.0703(13) 0.410(3) 0.7535(5) 0.156(10) Uiso 0.664(19) 1 d PDU J 1
H16E H 0.1262 0.4398 0.7568 0.188 Uiso 0.664(19) 1 calc PR J 1
H16F H 0.0692 0.3246 0.7616 0.188 Uiso 0.664(19) 1 calc PR J 1
O9A O 0.0747(13) 0.494(2) 0.7373(7) 0.109(9) Uiso 0.336(19) 1 d PDU J 2
C259 C 0.0483(13) 0.3704(18) 0.7341(14) 0.107(12) Uiso 0.336(19) 1 d PDU J 2
H25C H 0.0703 0.3218 0.7538 0.128 Uiso 0.336(19) 1 calc PR J 2
H25D H 0.0668 0.3331 0.7136 0.128 Uiso 0.336(19) 1 calc PR J 2
C260 C -0.0434(12) 0.371(2) 0.7318(8) 0.081(9) Uiso 0.336(19) 1 d PDU J 2
H26A H -0.0681 0.3899 0.7089 0.097 Uiso 0.336(19) 1 calc PR J 2
H26B H -0.0656 0.2934 0.7399 0.097 Uiso 0.336(19) 1 calc PR J 2
C261 C -0.050(2) 0.469(4) 0.7542(11) 0.108(12) Uiso 0.336(19) 1 d PU J 2
H26C H -0.0654 0.4345 0.7755 0.130 Uiso 0.336(19) 1 calc PR J 2
H26D H -0.0938 0.5227 0.7449 0.130 Uiso 0.336(19) 1 calc PR J 2
C262 C 0.0213(16) 0.545(3) 0.7620(7) 0.069(8) Uiso 0.336(19) 1 d PU J 2
H26E H 0.0446 0.5337 0.7855 0.083 Uiso 0.336(19) 1 calc PR J 2
H26F H 0.0096 0.6334 0.7579 0.083 Uiso 0.336(19) 1 calc PR J 2
O10 O 0.5876(12) 0.6045(16) 0.5490(5) 0.153(8) Uiso 0.534(17) 1 d PDU K 1
C163 C 0.5176(10) 0.5353(19) 0.5530(6) 0.125(9) Uiso 0.534(17) 1 d PDU K 1
H16G H 0.4910 0.5119 0.5307 0.150 Uiso 0.534(17) 1 calc PR K 1
H16H H 0.4797 0.5851 0.5648 0.150 Uiso 0.534(17) 1 calc PR K 1
C164 C 0.5415(13) 0.4196(17) 0.5735(8) 0.125(10) Uiso 0.534(17) 1 d PDU K 1
H16I H 0.5456 0.3472 0.5588 0.150 Uiso 0.534(17) 1 calc PR K 1
H16J H 0.5031 0.4018 0.5901 0.150 Uiso 0.534(17) 1 calc PR K 1
C165 C 0.6238(13) 0.457(2) 0.5908(6) 0.135(10) Uiso 0.534(17) 1 d PDU K 1
H16K H 0.6208 0.4686 0.6152 0.162 Uiso 0.534(17) 1 calc PR K 1
H16L H 0.6639 0.3922 0.5876 0.162 Uiso 0.534(17) 1 calc PR K 1
C166 C 0.6449(12) 0.570(2) 0.5753(6) 0.128(9) Uiso 0.534(17) 1 d PDU K 1
H16M H 0.6499 0.6356 0.5924 0.154 Uiso 0.534(17) 1 calc PR K 1
H16N H 0.6975 0.5599 0.5664 0.154 Uiso 0.534(17) 1 calc PR K 1
O10A O 0.6076(18) 0.417(3) 0.5458(7) 0.191(13) Uiso 0.466(17) 1 d PDU K 2
C263 C 0.629(2) 0.544(3) 0.5467(10) 0.191(19) Uiso 0.466(17) 1 d PDU K 2
H26G H 0.6102 0.5837 0.5251 0.229 Uiso 0.466(17) 1 calc PR K 2
H26H H 0.6878 0.5525 0.5504 0.229 Uiso 0.466(17) 1 calc PR K 2
C264 C 0.590(3) 0.604(3) 0.5756(12) 0.23(3) Uiso 0.466(17) 1 d PDU K 2
H26I H 0.5665 0.6855 0.5689 0.279 Uiso 0.466(17) 1 calc PR K 2
H26J H 0.6281 0.6146 0.5957 0.279 Uiso 0.466(17) 1 calc PR K 2
C265 C 0.524(2) 0.511(4) 0.5820(10) 0.187(18) Uiso 0.466(17) 1 d PDU K 2
H26K H 0.5304 0.4816 0.6055 0.224 Uiso 0.466(17) 1 calc PR K 2
H26L H 0.4702 0.5487 0.5775 0.224 Uiso 0.466(17) 1 calc PR K 2
C266 C 0.5330(19) 0.411(3) 0.5591(10) 0.164(17) Uiso 0.466(17) 1 d PDU K 2
H26M H 0.5288 0.3318 0.5710 0.196 Uiso 0.466(17) 1 calc PR K 2
H26N H 0.4895 0.4141 0.5405 0.196 Uiso 0.466(17) 1 calc PR K 2
O11 O 0.7528(8) -0.0767(10) 0.9082(4) 0.143(4) Uiso 0.750(11) 1 d PDU L 1
C167 C 0.8132(9) -0.0498(12) 0.8869(4) 0.113(5) Uiso 0.750(11) 1 d PDU L 1
H16O H 0.7908 -0.0539 0.8631 0.136 Uiso 0.750(11) 1 calc PR L 1
H16P H 0.8568 -0.1109 0.8904 0.136 Uiso 0.750(11) 1 calc PR L 1
C168 C 0.8461(13) 0.0796(16) 0.8950(7) 0.221(14) Uiso 0.750(11) 1 d PDU L 1
H16Q H 0.8444 0.1311 0.8745 0.265 Uiso 0.750(11) 1 calc PR L 1
H16R H 0.9016 0.0763 0.9056 0.265 Uiso 0.750(11) 1 calc PR L 1
C169 C 0.7885(13) 0.1287(15) 0.9195(7) 0.191(10) Uiso 0.750(11) 1 d PDU L 1
H16S H 0.8167 0.1396 0.9422 0.229 Uiso 0.750(11) 1 calc PR L 1
H16T H 0.7656 0.2086 0.9117 0.229 Uiso 0.750(11) 1 calc PR L 1
C170 C 0.7267(11) 0.0371(15) 0.9200(5) 0.161(8) Uiso 0.750(11) 1 d PDU L 1
H17A H 0.7120 0.0272 0.9432 0.193 Uiso 0.750(11) 1 calc PR L 1
H17B H 0.6786 0.0644 0.9057 0.193 Uiso 0.750(11) 1 calc PR L 1
O11A O 0.828(2) 0.037(4) 0.9346(7) 0.143(4) Uiso 0.250(11) 1 d PDU L 2
C267 C 0.8604(18) 0.025(5) 0.9033(9) 0.113(5) Uiso 0.250(11) 1 d PDU L 2
H26O H 0.8828 -0.0582 0.9011 0.136 Uiso 0.250(11) 1 calc PR L 2
H26P H 0.9040 0.0856 0.9019 0.136 Uiso 0.250(11) 1 calc PR L 2
C270 C 0.794(3) 0.048(6) 0.8749(7) 0.161(8) Uiso 0.250(11) 1 d PDU L 2
H27A H 0.7799 -0.0280 0.8622 0.193 Uiso 0.250(11) 1 calc PR L 2
H27B H 0.8098 0.1121 0.8592 0.193 Uiso 0.250(11) 1 calc PR L 2
C268 C 0.724(2) 0.093(7) 0.8941(13) 0.221(14) Uiso 0.250(11) 1 d PDU L 2
H26Q H 0.7034 0.1725 0.8851 0.265 Uiso 0.250(11) 1 calc PR L 2
H26R H 0.6802 0.0320 0.8922 0.265 Uiso 0.250(11) 1 calc PR L 2
C269 C 0.757(3) 0.105(6) 0.9285(11) 0.191(10) Uiso 0.250(11) 1 d PDU L 2
H26S H 0.7683 0.1932 0.9335 0.229 Uiso 0.250(11) 1 calc PR L 2
H26T H 0.7175 0.0765 0.9436 0.229 Uiso 0.250(11) 1 calc PR L 2
O12 O 0.9085(11) 0.6130(15) 0.6103(5) 0.183(8) Uiso 0.67(2) 1 d PDU M 1
C171 C 0.8530(15) 0.5603(19) 0.5855(6) 0.188(13) Uiso 0.67(2) 1 d PDU M 1
H17C H 0.8761 0.5585 0.5636 0.226 Uiso 0.67(2) 1 calc PR M 1
H17D H 0.8036 0.6104 0.5829 0.226 Uiso 0.67(2) 1 calc PR M 1
C172 C 0.8333(15) 0.4292(19) 0.5961(8) 0.195(13) Uiso 0.67(2) 1 d PDU M 1
H17E H 0.8420 0.3691 0.5782 0.234 Uiso 0.67(2) 1 calc PR M 1
H17F H 0.7773 0.4228 0.6017 0.234 Uiso 0.67(2) 1 calc PR M 1
C173 C 0.893(2) 0.409(2) 0.6273(8) 0.28(2) Uiso 0.67(2) 1 d PDU M 1
H17G H 0.8648 0.4069 0.6479 0.332 Uiso 0.67(2) 1 calc PR M 1
H17H H 0.9226 0.3314 0.6255 0.332 Uiso 0.67(2) 1 calc PR M 1
C174 C 0.9465(16) 0.513(3) 0.6279(9) 0.34(3) Uiso 0.67(2) 1 d PDU M 1
H17I H 0.9624 0.5375 0.6514 0.406 Uiso 0.67(2) 1 calc PR M 1
H17J H 0.9954 0.4901 0.6174 0.406 Uiso 0.67(2) 1 calc PR M 1
O12A O 0.842(3) 0.607(2) 0.6281(10) 0.188(19) Uiso 0.33(2) 1 d PDU M 2
C271 C 0.916(3) 0.577(3) 0.6470(14) 0.19(3) Uiso 0.33(2) 1 d PDU M 2
H27C H 0.9104 0.5876 0.6712 0.232 Uiso 0.33(2) 1 calc PR M 2
H27D H 0.9583 0.6330 0.6407 0.232 Uiso 0.33(2) 1 calc PR M 2
C272 C 0.938(2) 0.444(4) 0.6397(17) 0.32(6) Uiso 0.33(2) 1 d PDU M 2
H27E H 0.9481 0.3959 0.6608 0.384 Uiso 0.33(2) 1 calc PR M 2
H27F H 0.9853 0.4394 0.6270 0.384 Uiso 0.33(2) 1 calc PR M 2
C273 C 0.8623(17) 0.397(2) 0.6186(7) 0.065(8) Uiso 0.33(2) 1 d PDU M 2
H27G H 0.8733 0.3837 0.5950 0.079 Uiso 0.33(2) 1 calc PR M 2
H27H H 0.8434 0.3191 0.6277 0.079 Uiso 0.33(2) 1 calc PR M 2
C274 C 0.8038(16) 0.493(3) 0.6207(13) 0.20(3) Uiso 0.33(2) 1 d PDU M 2
H27I H 0.7700 0.4996 0.5991 0.242 Uiso 0.33(2) 1 calc PR M 2
H27J H 0.7687 0.4728 0.6384 0.242 Uiso 0.33(2) 1 calc PR M 2
O13 O 0.1935(11) 0.6993(17) 0.9829(6) 0.276(9) Uiso 1 1 d DU N 1
C175 C 0.2608(15) 0.682(2) 1.0066(5) 0.257(13) Uiso 1 1 d DU N 1
H17K H 0.2430 0.6630 1.0289 0.308 Uiso 1 1 calc R N 1
H17L H 0.2929 0.7589 1.0087 0.308 Uiso 1 1 calc R N 1
C176 C 0.3116(13) 0.577(2) 0.9948(5) 0.247(12) Uiso 1 1 d DU N 1
H17M H 0.3039 0.5005 1.0077 0.296 Uiso 1 1 calc R N 1
H17N H 0.3691 0.5981 0.9969 0.296 Uiso 1 1 calc R N 1
C177 C 0.2785(12) 0.5626(17) 0.9578(5) 0.176(7) Uiso 1 1 d DU N 1
H17O H 0.3210 0.5776 0.9428 0.211 Uiso 1 1 calc R N 1
H17P H 0.2569 0.4788 0.9535 0.211 Uiso 1 1 calc R N 1
C178 C 0.2159(15) 0.653(2) 0.9521(5) 0.256(13) Uiso 1 1 d DU N 1
H17Q H 0.2347 0.7213 0.9386 0.307 Uiso 1 1 calc R N 1
H17R H 0.1689 0.6150 0.9393 0.307 Uiso 1 1 calc R N 1

loop_
_atom_site_aniso_label
_atom_site_aniso_U_11
_atom_site_aniso_U_22
_atom_site_aniso_U_33
_atom_site_aniso_U_23
_atom_site_aniso_U_13
_atom_site_aniso_U_12
C1 0.052(4) 0.054(4) 0.029(3) -0.005(3) -0.009(3) 0.013(3)
C2 0.049(4) 0.051(4) 0.041(4) -0.003(3) -0.008(3) 0.005(3)
C3 0.051(4) 0.048(4) 0.043(4) -0.004(3) -0.003(3) 0.005(3)
C4 0.044(3) 0.055(4) 0.024(3) 0.005(3) 0.002(3) 0.006(3)
C5 0.040(3) 0.062(4) 0.039(4) -0.007(3) -0.002(3) 0.005(3)
C6 0.055(4) 0.047(4) 0.034(3) -0.005(3) -0.004(3) 0.008(3)
C7 0.043(3) 0.053(4) 0.029(3) -0.001(3) 0.001(3) 0.007(3)
C8 0.049(4) 0.053(4) 0.034(3) 0.002(3) 0.000(3) 0.006(3)
C9 0.046(4) 0.053(4) 0.034(3) -0.006(3) 0.001(3) 0.007(3)
C10 0.045(3) 0.054(4) 0.035(3) 0.005(3) 0.003(3) 0.005(3)
C11 0.049(4) 0.051(4) 0.031(3) 0.002(3) 0.005(3) 0.011(3)
C12 0.045(4) 0.051(4) 0.034(3) 0.004(3) 0.000(3) 0.004(3)
C13 0.046(4) 0.058(4) 0.029(3) 0.003(3) 0.002(3) 0.011(3)
C14 0.091(6) 0.068(5) 0.054(5) -0.005(4) -0.023(4) 0.008(4)
C15 0.080(6) 0.099(6) 0.057(5) -0.008(5) -0.029(4) 0.013(5)
C16 0.064(5) 0.108(6) 0.036(4) 0.007(4) -0.011(3) 0.024(5)
C17 0.080(6) 0.077(5) 0.057(5) 0.023(4) 0.004(4) 0.018(4)
C18 0.056(4) 0.067(4) 0.046(4) 0.009(3) -0.005(3) 0.007(4)
C19 0.048(4) 0.060(4) 0.033(3) -0.001(3) -0.001(3) 0.013(3)
C20 0.087(6) 0.067(5) 0.044(4) -0.010(3) 0.009(4) -0.002(4)
C21 0.103(7) 0.087(6) 0.039(4) -0.016(4) 0.004(4) 0.000(5)
C22 0.078(6) 0.119(7) 0.035(4) -0.008(4) 0.007(4) -0.005(5)
C23 0.087(6) 0.122(8) 0.039(4) -0.006(4) 0.015(4) -0.023(5)
C24 0.063(5) 0.099(6) 0.040(4) -0.009(4) 0.014(3) -0.014(4)
C25 0.052(4) 0.061(4) 0.029(3) 0.007(3) 0.001(3) 0.017(3)
C26 0.063(4) 0.065(4) 0.059(5) -0.007(4) 0.007(4) 0.013(4)
C27 0.083(5) 0.090(6) 0.058(5) -0.018(4) 0.007(4) 0.032(4)
C28 0.067(5) 0.102(6) 0.062(5) 0.009(5) 0.006(4) 0.032(5)
C29 0.052(4) 0.111(6) 0.050(5) 0.004(4) 0.003(4) 0.017(4)
C30 0.051(4) 0.080(5) 0.044(4) 0.009(4) 0.001(3) 0.008(3)
C31 0.049(4) 0.067(4) 0.030(3) -0.001(3) 0.003(3) 0.017(3)
C32 0.066(5) 0.061(4) 0.046(4) 0.006(3) 0.003(3) 0.023(4)
C33 0.100(7) 0.080(5) 0.055(5) 0.011(4) -0.001(4) 0.040(5)
C34 0.087(6) 0.112(6) 0.044(5) 0.001(4) -0.013(4) 0.052(5)
C35 0.078(6) 0.109(6) 0.057(5) -0.017(5) -0.021(4) 0.032(5)
C36 0.057(4) 0.081(5) 0.039(4) -0.008(3) -0.006(3) 0.013(4)
C37 0.045(4) 0.064(4) 0.028(3) -0.002(3) 0.004(3) 0.016(3)
C38 0.057(4) 0.076(5) 0.044(4) 0.007(3) 0.010(3) 0.010(4)
C39 0.064(5) 0.104(6) 0.041(4) 0.016(4) 0.013(4) 0.014(4)
C40 0.070(5) 0.124(7) 0.028(4) 0.003(4) 0.004(3) 0.027(5)
C41 0.067(5) 0.097(5) 0.035(4) -0.018(4) -0.004(4) 0.026(4)
C42 0.063(5) 0.069(4) 0.036(3) 0.000(3) -0.007(3) 0.014(4)
C43 0.050(4) 0.049(4) 0.031(3) -0.004(3) -0.006(3) 0.007(3)
C44 0.048(4) 0.050(4) 0.035(3) -0.003(3) -0.005(3) 0.012(3)
C45 0.044(4) 0.060(4) 0.031(3) -0.006(3) 0.001(3) 0.006(3)
C46 0.049(4) 0.045(4) 0.031(3) -0.001(3) -0.001(3) 0.001(3)
C47 0.047(4) 0.051(4) 0.031(3) -0.003(3) -0.002(3) 0.012(3)
C48 0.050(4) 0.061(4) 0.034(3) -0.009(3) -0.004(3) 0.013(3)
C49 0.045(3) 0.045(4) 0.029(3) -0.006(3) -0.002(2) 0.002(3)
C50 0.045(3) 0.052(4) 0.027(3) -0.003(3) 0.002(2) 0.005(3)
C51 0.048(3) 0.044(3) 0.031(3) 0.001(3) -0.004(3) 0.000(3)
C52 0.048(4) 0.043(4) 0.032(3) 0.002(3) -0.003(3) 0.002(3)
C53 0.046(4) 0.044(4) 0.036(3) -0.004(3) -0.001(3) 0.001(3)
C54 0.048(3) 0.047(4) 0.028(3) -0.002(3) -0.004(3) 0.001(3)
C55 0.051(4) 0.052(4) 0.032(3) 0.001(3) -0.006(3) -0.008(3)
C56 0.078(5) 0.065(4) 0.041(4) 0.008(3) 0.006(3) 0.002(4)
C57 0.107(7) 0.076(5) 0.045(5) 0.014(4) 0.000(4) -0.014(5)
C58 0.085(6) 0.109(7) 0.046(5) 0.016(4) 0.012(4) -0.028(5)
C59 0.072(6) 0.115(7) 0.053(5) 0.005(5) 0.016(4) -0.011(5)
C60 0.052(4) 0.082(5) 0.040(4) 0.004(3) 0.004(3) 0.003(4)
C61 0.051(4) 0.058(4) 0.030(3) 0.001(3) 0.001(3) -0.005(3)
C62 0.060(4) 0.064(4) 0.037(4) -0.005(3) 0.000(3) -0.007(3)
C63 0.076(5) 0.084(5) 0.047(4) -0.005(4) 0.007(4) -0.026(4)
C64 0.057(5) 0.110(6) 0.052(5) -0.004(5) -0.002(4) -0.028(4)
C65 0.052(4) 0.110(6) 0.057(5) 0.013(5) -0.009(4) -0.006(4)
C66 0.058(4) 0.076(5) 0.036(4) 0.008(3) -0.007(3) -0.004(3)
C67 0.048(4) 0.049(4) 0.032(3) 0.001(3) 0.003(3) -0.004(3)
C68 0.071(5) 0.052(4) 0.031(3) 0.002(3) -0.009(3) -0.006(3)
C69 0.077(5) 0.060(4) 0.039(4) -0.011(3) -0.009(4) -0.008(4)
C70 0.078(5) 0.059(4) 0.032(4) 0.000(3) -0.007(3) -0.001(4)
C71 0.064(5) 0.060(4) 0.032(4) 0.004(3) -0.007(3) -0.001(4)
C72 0.053(4) 0.054(4) 0.034(3) 0.002(3) -0.002(3) -0.004(3)
C73 0.050(4) 0.055(4) 0.032(3) 0.008(3) -0.006(3) 0.000(3)
C74 0.079(5) 0.067(4) 0.043(4) 0.003(3) 0.013(4) 0.003(4)
C75 0.078(6) 0.082(5) 0.056(5) 0.002(4) 0.030(4) 0.003(5)
C76 0.066(5) 0.097(5) 0.047(4) 0.015(4) 0.009(4) -0.013(5)
C77 0.057(5) 0.072(5) 0.059(5) 0.021(3) -0.002(4) -0.008(4)
C78 0.049(4) 0.060(4) 0.050(4) 0.007(3) -0.004(3) -0.005(3)
C79 0.046(3) 0.060(4) 0.036(4) 0.006(3) -0.005(3) 0.001(3)
C80 0.060(4) 0.075(5) 0.041(4) 0.010(3) 0.003(3) 0.000(4)
C81 0.044(4) 0.110(6) 0.063(5) 0.026(4) 0.004(4) -0.008(4)
C82 0.062(5) 0.125(8) 0.070(6) 0.015(5) -0.010(4) -0.038(5)
C83 0.082(6) 0.088(6) 0.077(6) -0.004(5) -0.024(5) -0.021(5)
C84 0.061(4) 0.066(5) 0.061(5) -0.008(4) -0.014(4) -0.009(4)
C85 0.044(4) 0.051(4) 0.030(3) -0.008(3) -0.007(3) 0.010(3)
C86 0.065(4) 0.045(4) 0.037(3) -0.004(3) -0.004(3) 0.011(3)
C87 0.058(4) 0.053(4) 0.029(3) -0.003(3) -0.001(3) 0.005(3)
C88 0.035(3) 0.049(3) 0.029(3) -0.007(3) -0.003(2) 0.005(3)
C89 0.065(4) 0.048(4) 0.034(3) -0.005(3) -0.006(3) -0.002(3)
C90 0.059(4) 0.058(4) 0.029(3) 0.000(3) 0.001(3) 0.002(3)
C91 0.049(3) 0.043(3) 0.023(3) -0.002(2) 0.000(2) 0.005(3)
C92 0.053(3) 0.041(3) 0.028(3) -0.001(2) 0.002(3) 0.002(3)
C93 0.045(3) 0.046(4) 0.027(3) -0.004(2) 0.003(3) -0.001(3)
C94 0.043(3) 0.047(4) 0.036(3) -0.004(3) 0.004(3) 0.001(3)
C95 0.046(3) 0.051(4) 0.033(3) -0.004(3) 0.000(3) 0.003(3)
C96 0.049(3) 0.044(3) 0.032(3) -0.005(3) 0.001(3) 0.007(3)
C97 0.044(3) 0.055(4) 0.023(3) -0.004(3) -0.003(2) 0.003(3)
C98 0.049(4) 0.068(4) 0.040(4) 0.012(3) 0.007(3) 0.011(3)
C99 0.063(5) 0.056(4) 0.062(5) 0.002(3) 0.002(4) 0.020(3)
C100 0.049(4) 0.073(5) 0.050(4) -0.008(4) 0.008(3) 0.012(3)
C101 0.058(4) 0.067(4) 0.053(4) 0.001(3) 0.021(3) 0.003(4)
C102 0.066(5) 0.050(4) 0.053(4) 0.002(3) 0.017(3) 0.007(3)
C103 0.046(3) 0.044(4) 0.033(3) -0.009(3) 0.001(3) 0.007(3)
C104 0.055(4) 0.055(4) 0.028(3) 0.000(3) 0.002(3) -0.005(3)
C105 0.055(4) 0.058(4) 0.031(3) 0.001(3) -0.004(3) 0.007(3)
C106 0.043(4) 0.070(5) 0.041(4) -0.005(3) -0.009(3) 0.004(3)
C107 0.045(4) 0.068(5) 0.050(4) 0.001(3) 0.001(3) -0.003(3)
C108 0.048(4) 0.064(4) 0.033(3) -0.001(3) 0.004(3) -0.002(3)
C109 0.048(4) 0.063(4) 0.025(3) -0.004(3) 0.001(3) 0.010(3)
C110 0.051(4) 0.080(5) 0.042(4) 0.000(3) 0.009(3) 0.010(4)
C111 0.057(5) 0.142(8) 0.030(4) -0.010(4) 0.001(3) 0.019(5)
C112 0.071(6) 0.145(8) 0.042(4) -0.031(5) 0.000(4) 0.022(5)
C113 0.077(6) 0.090(6) 0.062(5) -0.035(4) -0.012(4) 0.016(4)
C114 0.056(4) 0.063(4) 0.046(4) -0.020(3) 0.000(3) 0.007(3)
C115 0.048(3) 0.059(4) 0.031(3) -0.004(3) 0.003(3) 0.009(3)
C116 0.050(4) 0.067(4) 0.060(5) -0.006(4) 0.008(3) 0.001(3)
C117 0.049(4) 0.107(6) 0.058(5) -0.015(5) 0.005(4) 0.001(4)
C118 0.046(4) 0.115(6) 0.058(5) -0.024(5) -0.003(4) 0.017(4)
C119 0.067(5) 0.081(5) 0.077(6) -0.011(5) 0.002(4) 0.031(4)
C120 0.056(4) 0.062(4) 0.066(5) -0.007(4) 0.008(4) 0.010(3)
C121 0.040(3) 0.062(4) 0.037(4) -0.011(3) 0.000(3) 0.010(3)
C122 0.054(4) 0.078(5) 0.067(5) -0.006(4) -0.007(4) -0.006(4)
C123 0.064(5) 0.095(6) 0.078(6) -0.020(5) -0.007(4) -0.007(5)
C124 0.056(5) 0.132(7) 0.054(5) -0.010(5) -0.016(4) 0.005(5)
C125 0.080(6) 0.110(6) 0.049(5) 0.008(5) -0.021(4) 0.006(5)
C126 0.069(5) 0.080(5) 0.056(5) 0.007(4) -0.019(4) -0.004(4)
N1 0.050(3) 0.063(3) 0.029(3) -0.010(2) -0.011(2) 0.016(3)
O4 0.137(8) 0.211(15) 0.171(11) -0.084(12) 0.047(9) -0.027(9)
C139 0.108(6) 0.156(12) 0.138(9) -0.043(8) 0.024(7) -0.026(8)
C140 0.114(7) 0.130(11) 0.172(12) -0.004(8) 0.042(8) -0.005(9)
C141 0.123(7) 0.27(2) 0.086(8) 0.053(8) -0.032(7) -0.030(9)
C142 0.211(13) 0.116(11) 0.142(12) -0.028(8) -0.001(11) -0.016(9)
O7 0.091(5) 0.124(6) 0.110(5) 0.008(4) -0.006(4) 0.002(4)
C151 0.092(6) 0.151(9) 0.119(9) -0.008(6) -0.001(6) -0.023(5)
C152 0.097(6) 0.183(9) 0.077(6) 0.038(6) -0.003(5) -0.029(7)
C153 0.130(8) 0.231(14) 0.087(9) 0.010(9) -0.025(6) 0.033(8)
C154 0.092(8) 0.126(7) 0.189(15) 0.034(6) -0.002(7) 0.000(5)
O8 0.175(10) 0.213(12) 0.135(8) 0.012(7) -0.063(7) -0.055(8)
C155 0.112(9) 0.138(8) 0.082(7) -0.024(5) 0.006(5) -0.012(6)
C156 0.125(9) 0.112(8) 0.094(7) -0.029(5) -0.023(6) 0.018(6)
C157 0.135(11) 0.167(12) 0.122(10) -0.009(7) 0.005(7) -0.040(9)
C158 0.180(16) 0.245(17) 0.099(10) 0.054(11) -0.014(8) -0.060(13)

loop_
_atom_type_symbol
_atom_type_description
_atom_type_scat_dispersion_real
_atom_type_scat_dispersion_imag
_atom_type_scat_source
C C 0.0181 0.0000 'International Tables Vol C Tables 4.2.6.8 and 6.1.1.4'
H H 0.0000 0.0000 'International Tables Vol C Tables 4.2.6.8 and 6.1.1.4'
N N 0.0311 0.0000 'International Tables Vol C Tables 4.2.6.8 and 6.1.1.4'
O O 0.0492 0.0000 'International Tables Vol C Tables 4.2.6.8 and 6.1.1.4'

loop_
_geom_angle_atom_site_label_1
_geom_angle_atom_site_label_2
_geom_angle_atom_site_label_3
_geom_angle
_geom_angle_publ_flag
C127 O1 C130 106.3(6) y
C227 O1A C230 107(2) y
C131 O2 C134 108(2) y
C231 O2A C234 108(4) y
C135 O3 C138 107.1(14) y
C235 O3A C238 106.3(18) y
C143 O5 C146 105.9(11) y
C243 O5A C246 102.8(8) y
C43 N1 C85 123.94 y
C1 N1 C85 115.37 y
C1 N1 C43 118.94 y
C147 O6 C150 107.7(12) y
C247 O6A C250 108(2) y
C159 O9 C162 106.3(15) y
C259 O9A C262 102(2) y
C163 O10 C166 106.8(18) y
C263 O10A C266 106(3) y
C167 O11 C170 106.5(12) y
C267 O11A C269 107(3) y
C171 O12 C174 105.8(19) y
C271 O12A C274 105(3) y
N1 C1 C6 120.54 y
C2 C1 C6 119.0(7) ?
N1 C1 C2 120.48 y
C1 C2 C3 120.1(8) ?
C2 C3 C4 120.9(6) ?
C3 C4 C5 118.4(7) ?
C139 O4 C142 101.5(15) y
C3 C4 C7 120.0(6) ?
C5 C4 C7 121.1(7) ?
C140 O4A C141 75.9(18) y
C4 C5 C6 120.5(8) ?
C1 C6 C5 120.7(7) ?
C8 C7 C12 119.7(7) ?
C4 C7 C12 123.5(7) ?
C4 C7 C8 116.8(7) ?
C7 C8 C13 120.8(7) ?
C9 C8 C13 119.0(7) ?
C7 C8 C9 120.2(7) ?
C8 C9 C19 119.9(7) ?
C10 C9 C19 120.4(7) ?
C8 C9 C10 119.4(7) ?
C9 C10 C25 118.9(7) ?
C9 C10 C11 120.5(7) ?
C11 C10 C25 120.7(7) ?
C12 C11 C31 120.7(7) ?
C10 C11 C31 119.7(7) ?
C10 C11 C12 119.7(7) ?
C7 C12 C37 122.3(7) ?
C7 C12 C11 120.4(7) ?
C11 C12 C37 117.2(7) ?
C14 C13 C18 118.5(8) ?
C8 C13 C18 120.5(7) ?
C8 C13 C14 121.0(7) ?
C13 C14 C15 120.2(8) ?
C14 C15 C16 120.8(10) ?
C15 C16 C17 120.1(9) ?
C16 C17 C18 120.8(9) ?
C13 C18 C17 119.7(8) ?
C20 C19 C24 118.0(8) ?
C9 C19 C24 119.2(7) ?
C9 C19 C20 122.9(7) ?
C19 C20 C21 119.4(9) ?
C20 C21 C22 121.2(10) ?
C21 C22 C23 120.5(11) ?
C22 C23 C24 119.1(10) ?
C19 C24 C23 121.8(9) ?
C26 C25 C30 118.7(8) ?
C10 C25 C26 120.7(8) ?
C10 C25 C30 120.5(7) ?
C25 C26 C27 119.7(9) ?
C26 C27 C28 120.8(9) ?
C27 C28 C29 119.2(10) ?
C28 C29 C30 121.2(10) ?
C25 C30 C29 120.5(8) ?
C32 C31 C36 119.3(8) ?
C11 C31 C32 120.1(7) ?
C11 C31 C36 120.6(7) ?
C31 C32 C33 121.1(8) ?
C32 C33 C34 120.2(9) ?
C33 C34 C35 119.0(11) ?
C34 C35 C36 121.8(10) ?
C31 C36 C35 118.7(8) ?
C38 C37 C42 119.4(7) ?
C12 C37 C42 120.4(7) ?
C12 C37 C38 119.8(7) ?
C37 C38 C39 121.0(8) ?
C38 C39 C40 119.9(9) ?
C39 C40 C41 119.4(8) ?
C40 C41 C42 122.0(8) ?
C37 C42 C41 118.3(8) ?
N1 C43 C48 120.87 y
N1 C43 C44 122.00 y
C44 C43 C48 117.1(7) ?
C43 C44 C45 120.8(7) ?
C44 C45 C46 121.9(7) ?
C45 C46 C47 117.4(7) ?
C45 C46 C49 119.5(7) ?
C47 C46 C49 123.1(7) ?
C46 C47 C48 121.5(7) ?
C43 C48 C47 121.3(7) ?
C50 C49 C54 120.6(7) ?
C46 C49 C54 120.5(7) ?
C46 C49 C50 118.7(7) ?
C49 C50 C51 119.1(7) ?
C49 C50 C55 121.8(7) ?
C51 C50 C55 119.1(7) ?
C50 C51 C61 120.3(7) ?
C52 C51 C61 119.8(7) ?
C50 C51 C52 119.8(7) ?
C51 C52 C53 120.8(7) ?
C53 C52 C67 120.0(7) ?
C51 C52 C67 119.3(7) ?
C54 C53 C73 120.6(7) ?
C52 C53 C73 119.1(7) ?
C52 C53 C54 120.3(7) ?
C53 C54 C79 120.3(7) ?
C49 C54 C79 120.3(7) ?
C49 C54 C53 119.4(7) ?
C56 C55 C60 117.3(8) ?
C50 C55 C56 121.7(7) ?
C50 C55 C60 121.0(7) ?
C55 C56 C57 121.2(9) ?
C56 C57 C58 120.1(10) ?
C57 C58 C59 119.9(11) ?
C58 C59 C60 120.5(11) ?
C55 C60 C59 120.9(8) ?
C51 C61 C66 121.2(7) ?
C62 C61 C66 117.7(9) ?
C51 C61 C62 121.0(8) ?
C61 C62 C63 121.9(9) ?
C62 C63 C64 118.3(9) ?
C63 C64 C65 120.8(10) ?
C64 C65 C66 120.1(10) ?
C61 C66 C65 121.2(8) ?
C52 C67 C68 120.3(6) ?
C52 C67 C72 121.4(6) ?
C68 C67 C72 118.4(7) ?
C67 C68 C69 121.4(7) ?
C68 C69 C70 119.3(7) ?
C69 C70 C71 120.8(8) ?
C70 C71 C72 119.9(7) ?
C67 C72 C71 120.3(7) ?
C74 C73 C78 118.5(8) ?
C53 C73 C74 119.8(6) ?
C53 C73 C78 121.5(7) ?
C73 C74 C75 121.3(8) ?
C74 C75 C76 118.8(10) ?
C75 C76 C77 121.5(10) ?
C76 C77 C78 118.6(8) ?
C73 C78 C77 121.2(8) ?
C54 C79 C80 122.1(7) ?
C54 C79 C84 120.3(8) ?
C80 C79 C84 117.6(8) ?
C79 C80 C81 121.6(8) ?
C80 C81 C82 119.8(10) ?
C81 C82 C83 120.0(11) ?
C82 C83 C84 121.2(10) ?
C79 C84 C83 119.7(9) ?
C86 C85 C90 118.9(7) ?
N1 C85 C90 122.45 y
N1 C85 C86 118.66 y
C85 C86 C87 120.5(6) ?
C86 C87 C88 121.0(7) ?
C89 C88 C96 121.6(6) ?
C87 C88 C89 119.0(7) ?
C87 C88 C96 119.3(7) ?
C88 C89 C90 119.8(6) ?
C85 C90 C89 120.6(7) ?
C92 C91 C96 119.3(7) ?
C96 C91 C97 118.0(7) ?
C92 C91 C97 122.6(7) ?
C91 C92 C103 120.6(7) ?
C93 C92 C103 120.1(7) ?
C91 C92 C93 119.4(7) ?
C94 C93 C109 119.1(7) ?
C92 C93 C94 121.2(7) ?
C92 C93 C109 119.7(7) ?
C93 C94 C95 120.1(7) ?
C95 C94 C115 118.5(7) ?
C93 C94 C115 121.4(7) ?
C94 C95 C121 122.1(7) ?
C96 C95 C121 119.1(7) ?
C94 C95 C96 118.8(7) ?
C88 C96 C91 118.4(7) ?
C91 C96 C95 121.1(7) ?
C88 C96 C95 120.5(7) ?
C98 C97 C102 117.2(8) ?
C91 C97 C98 121.1(7) ?
C91 C97 C102 121.4(7) ?
C97 C98 C99 121.3(8) ?
C98 C99 C100 121.4(8) ?
C99 C100 C101 119.1(9) ?
C100 C101 C102 120.0(8) ?
C97 C102 C101 120.9(7) ?
C1 C2 H2 120.00 ?
C3 C2 H2 120.00 ?
C92 C103 C108 121.0(7) ?
C92 C103 C104 121.3(7) ?
C2 C3 H3 120.00 ?
C4 C3 H3 119.00 ?
C104 C103 C108 117.7(8) ?
C103 C104 C105 121.1(8) ?
C140 O4A H14B 58.00 ?
C141 O4A H14B 131.00 ?
C104 C105 C106 120.2(7) ?
C4 C5 H5 120.00 ?
C6 C5 H5 120.00 ?
C1 C6 H6 120.00 ?
C5 C6 H6 120.00 ?
C105 C106 C107 119.0(8) ?
C106 C107 C108 120.9(8) ?
C103 C108 C107 121.2(7) ?
C110 C109 C114 119.8(8) ?
C93 C109 C110 119.9(7) ?
C93 C109 C114 120.3(7) ?
C109 C110 C111 119.7(9) ?
C110 C111 C112 120.3(9) ?
C111 C112 C113 120.8(11) ?
C112 C113 C114 120.8(10) ?
C109 C114 C113 118.6(8) ?
C15 C14 H14 120.00 ?
C13 C14 H14 120.00 ?
C116 C115 C120 119.1(8) ?
C14 C15 H15 120.00 ?
C94 C115 C120 120.8(7) ?
C16 C15 H15 120.00 ?
C94 C115 C116 120.0(7) ?
C15 C16 H16 120.00 ?
C17 C16 H16 120.00 ?
C115 C116 C117 120.5(8) ?
C18 C17 H17 120.00 ?
C16 C17 H17 120.00 ?
C116 C117 C118 120.3(10) ?
C13 C18 H18 120.00 ?
C17 C18 H18 120.00 ?
C117 C118 C119 119.8(10) ?
C118 C119 C120 120.8(9) ?
C19 C20 H20 120.00 ?
C115 C120 C119 119.5(9) ?
C21 C20 H20 120.00 ?
C95 C121 C122 122.9(8) ?
C95 C121 C126 119.7(7) ?
C22 C21 H21 120.00 ?
C20 C21 H21 119.00 ?
C122 C121 C126 117.3(8) ?
C23 C22 H22 120.00 ?
C121 C122 C123 121.1(9) ?
C21 C22 H22 120.00 ?
C122 C123 C124 120.6(10) ?
C22 C23 H23 120.00 ?
C24 C23 H23 120.00 ?
C19 C24 H24 119.00 ?
C123 C124 C125 119.6(11) ?
C23 C24 H24 119.00 ?
C124 C125 C126 118.8(10) ?
C27 C26 H26 120.00 ?
C121 C126 C125 122.5(7) ?
C25 C26 H26 120.00 ?
C28 C27 H27 120.00 ?
C26 C27 H27 120.00 ?
C29 C28 H28 120.00 ?
C27 C28 H28 120.00 ?
C28 C29 H29 120.00 ?
C30 C29 H29 119.00 ?
C29 C30 H30 120.00 ?
C25 C30 H30 120.00 ?
C33 C32 H32 119.00 ?
C31 C32 H32 119.00 ?
C32 C33 H33 120.00 ?
C34 C33 H33 120.00 ?
C33 C34 H34 121.00 ?
C35 C34 H34 120.00 ?
C36 C35 H35 119.00 ?
C34 C35 H35 119.00 ?
C35 C36 H36 121.00 ?
C31 C36 H36 120.00 ?
C37 C38 H38 119.00 ?
C39 C38 H38 120.00 ?
C38 C39 H39 120.00 ?
C40 C39 H39 120.00 ?
C39 C40 H40 120.00 ?
C41 C40 H40 120.00 ?
C40 C41 H41 119.00 ?
C42 C41 H41 119.00 ?
C41 C42 H42 121.00 ?
C37 C42 H42 121.00 ?
C45 C44 H44 120.00 ?
C43 C44 H44 120.00 ?
C46 C45 H45 119.00 ?
C44 C45 H45 119.00 ?
C46 C47 H47 119.00 ?
C48 C47 H47 119.00 ?
C47 C48 H48 119.00 ?
C43 C48 H48 119.00 ?
C55 C56 H56 120.00 ?
C57 C56 H56 119.00 ?
C56 C57 H57 120.00 ?
C58 C57 H57 120.00 ?
C57 C58 H58 120.00 ?
C59 C58 H58 120.00 ?
C60 C59 H59 120.00 ?
C58 C59 H59 120.00 ?
C59 C60 H60 120.00 ?
C55 C60 H60 120.00 ?
C61 C62 H62 119.00 ?
C63 C62 H62 119.00 ?
C62 C63 H63 121.00 ?
C64 C63 H63 121.00 ?
C65 C64 H64 120.00 ?
C63 C64 H64 120.00 ?
C66 C65 H65 120.00 ?
C64 C65 H65 120.00 ?
C61 C66 H66 119.00 ?
C65 C66 H66 119.00 ?
C67 C68 H68 119.00 ?
C69 C68 H68 119.00 ?
C70 C69 H69 120.00 ?
C68 C69 H69 120.00 ?
C69 C70 H70 120.00 ?
C71 C70 H70 120.00 ?
C72 C71 H71 120.00 ?
C70 C71 H71 120.00 ?
C67 C72 H72 120.00 ?
C71 C72 H72 120.00 ?
C73 C74 H74 119.00 ?
C75 C74 H74 119.00 ?
C76 C75 H75 121.00 ?
C74 C75 H75 121.00 ?
C77 C76 H76 119.00 ?
C75 C76 H76 119.00 ?
C76 C77 H77 121.00 ?
C78 C77 H77 121.00 ?
C73 C78 H78 119.00 ?
C77 C78 H78 119.00 ?
C79 C80 H80 119.00 ?
C81 C80 H80 119.00 ?
C80 C81 H81 120.00 ?
C82 C81 H81 120.00 ?
C81 C82 H82 120.00 ?
C83 C82 H82 120.00 ?
C82 C83 H83 119.00 ?
C84 C83 H83 119.00 ?
C79 C84 H84 120.00 ?
C83 C84 H84 120.00 ?
C85 C86 H86 120.00 ?
C87 C86 H86 120.00 ?
C86 C87 H87 119.00 ?
C88 C87 H87 120.00 ?
C90 C89 H89 120.00 ?
C88 C89 H89 120.00 ?
C89 C90 H90 120.00 ?
C85 C90 H90 120.00 ?
C99 C98 H98 119.00 ?
C97 C98 H98 119.00 ?
C98 C99 H99 119.00 ?
C100 C99 H99 119.00 ?
C101 C100 H100 120.00 ?
C99 C100 H100 120.00 ?
C100 C101 H101 120.00 ?
C102 C101 H101 120.00 ?
C97 C102 H102 120.00 ?
C101 C102 H102 120.00 ?
C103 C104 H104 120.00 ?
C105 C104 H104 119.00 ?
C104 C105 H105 120.00 ?
C106 C105 H105 120.00 ?
C107 C106 H106 121.00 ?
C105 C106 H106 120.00 ?
C151 O7 C154 105.8(12) y
C106 C107 H107 119.00 ?
C108 C107 H107 120.00 ?
C103 C108 H108 119.00 ?
C107 C108 H108 119.00 ?
C111 C110 H110 120.00 ?
C109 C110 H110 120.00 ?
C110 C111 H111 120.00 ?
C112 C111 H111 120.00 ?
C113 C112 H112 120.00 ?
C111 C112 H112 120.00 ?
C112 C113 H113 119.00 ?
C114 C113 H113 120.00 ?
C109 C114 H114 121.00 ?
C113 C114 H114 121.00 ?
C115 C116 H116 120.00 ?
C117 C116 H116 120.00 ?
C116 C117 H117 120.00 ?
C118 C117 H117 120.00 ?
C117 C118 H118 120.00 ?
C119 C118 H118 120.00 ?
C120 C119 H119 120.00 ?
C118 C119 H119 120.00 ?
C119 C120 H120 120.00 ?
C115 C120 H120 120.00 ?
C123 C122 H122 119.00 ?
C121 C122 H122 119.00 ?
C124 C123 H123 120.00 ?
C122 C123 H123 120.00 ?
C125 C124 H124 120.00 ?
C123 C124 H124 120.00 ?
C124 C125 H125 121.00 ?
C126 C125 H125 121.00 ?
C125 C126 H126 119.00 ?
C121 C126 H126 119.00 ?
O1 C127 C128 109.9(8) y
C127 C128 C129 102.3(10) ?
C128 C129 C130 105.3(13) ?
O1 C130 C129 110.4(12) y
C155 O8 C158 108.2(12) y
C128 C127 H12B 110.00 ?
C128 C127 H12A 110.00 ?
H12A C127 H12B 108.00 ?
O1A C227 C228 109(3) y
O1 C127 H12A 110.00 ?
O1 C127 H12B 110.00 ?
C129 C128 H12C 111.00 ?
C129 C128 H12D 111.00 ?
C127 C128 H12C 111.00 ?
H12C C128 H12D 109.00 ?
C127 C128 H12D 111.00 ?
C227 C228 C229 101(2) ?
C130 C129 H12E 111.00 ?
C130 C129 H12F 111.00 ?
C128 C129 H12E 111.00 ?
H12E C129 H12F 109.00 ?
C128 C129 H12F 111.00 ?
C228 C229 C230 105(2) ?
C129 C130 H13A 110.00 ?
H13A C130 H13B 108.00 ?
O1A C230 C229 112(2) y
O1 C130 H13B 109.00 ?
O1 C130 H13A 109.00 ?
C129 C130 H13B 110.00 ?
H22A C227 H22B 108.00 ?
C228 C227 H22B 110.00 ?
O1A C227 H22A 110.00 ?
C228 C227 H22A 110.00 ?
O1A C227 H22B 110.00 ?
C229 C228 H22C 111.00 ?
H22C C228 H22D 109.00 ?
C227 C228 H22C 112.00 ?
C227 C228 H22D 112.00 ?
C229 C228 H22D 112.00 ?
H22E C229 H22F 109.00 ?
C230 C229 H22F 111.00 ?
C228 C229 H22F 111.00 ?
C230 C229 H22E 111.00 ?
C228 C229 H22E 110.00 ?
O1A C230 H23B 109.00 ?
C229 C230 H23B 109.00 ?
H23A C230 H23B 108.00 ?
C229 C230 H23A 109.00 ?
O1A C230 H23A 109.00 ?
O2 C131 C132 108(2) y
C131 C132 C133 107(2) ?
C132 C133 C134 103(2) ?
O2 C134 C133 105(2) y
C175 O13 C178 105.9(18) y
C132 C131 H13D 110.00 ?
C132 C131 H13C 110.00 ?
H13C C131 H13D 109.00 ?
O2A C231 C232 106(3) y
O2 C131 H13D 111.00 ?
O2 C131 H13C 110.00 ?
C133 C132 H13E 110.00 ?
C231 C232 C233 107(3) ?
C131 C132 H13F 110.00 ?
C131 C132 H13E 110.00 ?
H13E C132 H13F 109.00 ?
C133 C132 H13F 110.00 ?
C134 C133 H13H 111.00 ?
C132 C133 H13H 111.00 ?
H13G C133 H13H 109.00 ?
C134 C133 H13G 111.00 ?
C232 C233 C234 103(3) ?
C132 C133 H13G 111.00 ?
O2 C134 H13J 111.00 ?
C133 C134 H13I 111.00 ?
O2A C234 C233 107(3) y
H13I C134 H13J 109.00 ?
O2 C134 H13I 110.00 ?
C133 C134 H13J 110.00 ?
H23C C231 H23D 109.00 ?
C232 C231 H23D 110.00 ?
C232 C231 H23C 111.00 ?
O2A C231 H23C 110.00 ?
O2A C231 H23D 110.00 ?
C231 C232 H23F 111.00 ?
C231 C232 H23E 110.00 ?
C233 C232 H23F 111.00 ?
C233 C232 H23E 110.00 ?
H23E C232 H23F 108.00 ?
C232 C233 H23G 110.00 ?
C234 C233 H23G 111.00 ?
H23G C233 H23H 109.00 ?
C234 C233 H23H 112.00 ?
C232 C233 H23H 111.00 ?
H23I C234 H23J 108.00 ?
O2A C234 H23I 111.00 ?
C233 C234 H23I 110.00 ?
O2A C234 H23J 111.00 ?
C233 C234 H23J 110.00 ?
O3 C135 C136 109.9(17) y
C135 C136 C137 101.8(14) ?
C136 C137 C138 104(2) ?
O3 C138 C137 110.3(15) y
O3A C235 C236 107(2) y
C136 C135 H13K 110.00 ?
H13K C135 H13L 108.00 ?
O3 C135 H13K 110.00 ?
O3 C135 H13L 110.00 ?
C136 C135 H13L 110.00 ?
C137 C136 H13N 111.00 ?
C135 C136 H13N 112.00 ?
C135 C136 H13M 112.00 ?
C137 C136 H13M 111.00 ?
C235 C236 C237 101(2) ?
H13M C136 H13N 109.00 ?
C138 C137 H13P 111.00 ?
C236 C237 C238 106(2) ?
C138 C137 H13O 111.00 ?
C136 C137 H13O 111.00 ?
H13O C137 H13P 109.00 ?
C136 C137 H13P 111.00 ?
O3A C238 C237 112(2) y
C137 C138 H13Q 110.00 ?
C137 C138 H13R 109.00 ?
H13Q C138 H13R 108.00 ?
O3 C138 H13R 110.00 ?
O3 C138 H13Q 110.00 ?
O3A C235 H23K 110.00 ?
C236 C235 H23L 110.00 ?
H23K C235 H23L 109.00 ?
O3A C235 H23L 110.00 ?
C236 C235 H23K 111.00 ?
C235 C236 H23N 112.00 ?
H23M C236 H23N 110.00 ?
C237 C236 H23M 111.00 ?
C237 C236 H23N 112.00 ?
C235 C236 H23M 111.00 ?
H23O C237 H23P 109.00 ?
C238 C237 H23O 111.00 ?
C236 C237 H23P 110.00 ?
C236 C237 H23O 110.00 ?
C238 C237 H23P 111.00 ?
H23Q C238 H23R 108.00 ?
O3A C238 H23R 109.00 ?
C237 C238 H23Q 109.00 ?
C237 C238 H23R 109.00 ?
O3A C238 H23Q 110.00 ?
O5 C143 C144 107.0(13) y
C143 C144 C145 101.1(15) ?
C144 C145 C146 105.7(17) ?
O5 C146 C145 111.2(12) y
O5A C243 C244 106.9(10) y
C144 C143 H14H 110.00 ?
O5 C143 H14G 110.00 ?
C144 C143 H14G 110.00 ?
O5 C143 H14H 110.00 ?
H14G C143 H14H 109.00 ?
C143 C144 H14I 112.00 ?
C143 C144 H14J 112.00 ?
C145 C144 H14J 112.00 ?
C145 C144 H14I 112.00 ?
C243 C244 C245 100.9(15) ?
H14I C144 H14J 109.00 ?
C146 C145 H14L 111.00 ?
H14K C145 H14L 109.00 ?
C244 C245 C246 103.3(15) ?
C146 C145 H14K 111.00 ?
C144 C145 H14K 111.00 ?
C144 C145 H14L 111.00 ?
C145 C146 H14N 109.00 ?
O5A C246 C245 105.6(12) y
O5 C146 H14N 109.00 ?
O5 C146 H14M 109.00 ?
H14M C146 H14N 108.00 ?
C145 C146 H14M 109.00 ?
O5A C243 H24H 110.00 ?
C244 C243 H24G 110.00 ?
C244 C243 H24H 110.00 ?
H24G C243 H24H 108.00 ?
O5A C243 H24G 110.00 ?
C243 C244 H24J 112.00 ?
C245 C244 H24I 112.00 ?
H24I C244 H24J 109.00 ?
C243 C244 H24I 112.00 ?
C245 C244 H24J 112.00 ?
C244 C245 H24L 111.00 ?
C246 C245 H24K 111.00 ?
C244 C245 H24K 111.00 ?
C246 C245 H24L 111.00 ?
H24K C245 H24L 109.00 ?
C245 C246 H24N 111.00 ?
C245 C246 H24M 111.00 ?
O5A C246 H24M 111.00 ?
H24M C246 H24N 109.00 ?
O5A C246 H24N 111.00 ?
O6 C147 C148 109.9(9) y
C147 C148 C149 101.8(10) ?
C148 C149 C150 104.9(12) ?
O6 C150 C149 112(2) y
C148 C147 H14P 110.00 ?
C148 C147 H14O 110.00 ?
O6 C147 H14P 110.00 ?
O6 C147 H14O 110.00 ?
O6A C247 C248 109.7(19) y
H14O C147 H14P 108.00 ?
C149 C148 H14Q 111.00 ?
C149 C148 H14R 112.00 ?
C147 C148 H14Q 111.00 ?
H14Q C148 H14R 109.00 ?
C147 C148 H14R 111.00 ?
C247 C248 C249 102(2) ?
C150 C149 H14T 111.00 ?
C150 C149 H14S 111.00 ?
C148 C149 H14S 111.00 ?
H14S C149 H14T 109.00 ?
C148 C149 H14T 111.00 ?
C248 C249 C250 105(2) ?
C149 C150 H15B 109.00 ?
O6 C150 H15B 109.00 ?
O6 C150 H15A 109.00 ?
C149 C150 H15A 109.00 ?
H15A C150 H15B 108.00 ?
O6A C250 C249 112(3) y
H24A C247 H24B 108.00 ?
O6A C247 H24A 110.00 ?
C248 C247 H24B 110.00 ?
C248 C247 H24A 110.00 ?
O6A C247 H24B 110.00 ?
H24C C248 H24D 109.00 ?
C247 C248 H24D 111.00 ?
C249 C248 H24C 112.00 ?
C247 C248 H24C 111.00 ?
C249 C248 H24D 112.00 ?
C248 C249 H24F 111.00 ?
C250 C249 H24E 111.00 ?
C250 C249 H24F 111.00 ?
H24E C249 H24F 109.00 ?
C248 C249 H24E 111.00 ?
O6A C250 H25A 109.00 ?
O6A C250 H25B 110.00 ?
C249 C250 H25A 109.00 ?
H25A C250 H25B 108.00 ?
C249 C250 H25B 109.00 ?
O9 C159 C160 107.7(14) y
C159 C160 C161 101.9(17) ?
C160 C161 C162 105.7(15) ?
O9 C162 C161 112(2) y
C160 C159 H15S 110.00 ?
H15S C159 H15T 109.00 ?
O9 C159 H15T 110.00 ?
O9A C259 C260 107.8(18) y
C160 C159 H15T 110.00 ?
O9 C159 H15S 110.00 ?
C159 C160 H16A 112.00 ?
C161 C160 H16A 111.00 ?
C161 C160 H16B 111.00 ?
H16A C160 H16B 109.00 ?
C159 C160 H16B 111.00 ?
C259 C260 C261 96(2) ?
H16C C161 H16D 109.00 ?
C260 C261 C262 117(3) ?
C162 C161 H16D 110.00 ?
C162 C161 H16C 111.00 ?
C160 C161 H16D 111.00 ?
C160 C161 H16C 111.00 ?
O9 C162 H16F 109.00 ?
C161 C162 H16F 110.00 ?
C161 C162 H16E 109.00 ?
O9 C162 H16E 109.00 ?
O9A C262 C261 100(3) y
H16E C162 H16F 108.00 ?
C260 C259 H25C 110.00 ?
C260 C259 H25D 110.00 ?
H25C C259 H25D 108.00 ?
O9A C259 H25C 110.00 ?
O9A C259 H25D 110.00 ?
H26A C260 H26B 110.00 ?
C261 C260 H26B 113.00 ?
C259 C260 H26A 113.00 ?
C259 C260 H26B 113.00 ?
C261 C260 H26A 112.00 ?
C260 C261 H26D 108.00 ?
C262 C261 H26D 108.00 ?
C262 C261 H26C 108.00 ?
C260 C261 H26C 108.00 ?
H26C C261 H26D 108.00 ?
H26E C262 H26F 109.00 ?
C261 C262 H26F 112.00 ?
O9A C262 H26F 112.00 ?
C261 C262 H26E 112.00 ?
O9A C262 H26E 112.00 ?
O10 C163 C164 108.6(16) y
C163 C164 C165 101.6(16) ?
C164 C165 C166 106.3(19) ?
O10 C166 C165 111.8(18) y
O10A C263 C264 108(3) y
H16G C163 H16H 108.00 ?
C164 C163 H16H 110.00 ?
O10 C163 H16G 110.00 ?
C164 C163 H16G 110.00 ?
O10 C163 H16H 110.00 ?
C165 C164 H16J 111.00 ?
C163 C164 H16J 111.00 ?
C163 C164 H16I 111.00 ?
C263 C264 C265 102(3) ?
H16I C164 H16J 109.00 ?
C165 C164 H16I 111.00 ?
C264 C265 C266 106(3) ?
C166 C165 H16K 111.00 ?
C164 C165 H16L 110.00 ?
C166 C165 H16L 111.00 ?
H16K C165 H16L 109.00 ?
C164 C165 H16K 110.00 ?
O10 C166 H16M 109.00 ?
H16M C166 H16N 108.00 ?
C165 C166 H16N 109.00 ?
O10A C266 C265 111(3) y
C165 C166 H16M 109.00 ?
O10 C166 H16N 109.00 ?
H26G C263 H26H 109.00 ?
O10A C263 H26H 110.00 ?
C264 C263 H26H 110.00 ?
O10A C263 H26G 110.00 ?
C264 C263 H26G 110.00 ?
C263 C264 H26I 111.00 ?
H26I C264 H26J 109.00 ?
C263 C264 H26J 112.00 ?
C265 C264 H26I 111.00 ?
C265 C264 H26J 111.00 ?
C264 C265 H26L 111.00 ?
H26K C265 H26L 109.00 ?
C266 C265 H26L 110.00 ?
C264 C265 H26K 111.00 ?
C266 C265 H26K 111.00 ?
O10A C266 H26M 109.00 ?
H26M C266 H26N 108.00 ?
C265 C266 H26N 110.00 ?
C265 C266 H26M 110.00 ?
O10A C266 H26N 109.00 ?
O11 C167 C168 109.1(14) y
C167 C168 C169 102.5(15) ?
C168 C169 C170 105.5(16) ?
O11 C170 C169 110.8(16) y
O11 C167 H16P 110.00 ?
C168 C167 H16O 110.00 ?
H16O C167 H16P 108.00 ?
C168 C167 H16P 110.00 ?
O11A C267 C270 109(3) y
O11 C167 H16O 110.00 ?
C169 C168 H16R 111.00 ?
C167 C168 H16R 111.00 ?
C169 C168 H16Q 111.00 ?
C269 C268 C270 105(3) ?
H16Q C168 H16R 109.00 ?
C167 C168 H16Q 111.00 ?
C170 C169 H16T 111.00 ?
O11A C269 C268 111(4) y
C168 C169 H16S 111.00 ?
C170 C169 H16S 111.00 ?
C168 C169 H16T 111.00 ?
H16S C169 H16T 109.00 ?
H17A C170 H17B 108.00 ?
C169 C170 H17A 109.00 ?
O11 C170 H17B 109.00 ?
C267 C270 C268 103(3) ?
C169 C170 H17B 110.00 ?
O11 C170 H17A 109.00 ?
C270 C267 H26O 110.00 ?
C270 C267 H26P 110.00 ?
O11A C267 H26O 110.00 ?
H26O C267 H26P 108.00 ?
O11A C267 H26P 110.00 ?
C269 C268 H26R 110.00 ?
C270 C268 H26R 110.00 ?
H26Q C268 H26R 109.00 ?
C270 C268 H26Q 111.00 ?
C269 C268 H26Q 111.00 ?
O11A C269 H26S 109.00 ?
C268 C269 H26T 110.00 ?
C268 C269 H26S 109.00 ?
H26S C269 H26T 108.00 ?
O11A C269 H26T 110.00 ?
H27A C270 H27B 109.00 ?
C268 C270 H27B 111.00 ?
C267 C270 H27A 111.00 ?
C268 C270 H27A 111.00 ?
C267 C270 H27B 111.00 ?
O12 C171 C172 109(2) y
C171 C172 C173 102.5(19) ?
C172 C173 C174 105(2) ?
O12 C174 C173 110(2) y
O12 C171 H17D 110.00 ?
H17C C171 H17D 108.00 ?
O12A C271 C272 109(4) y
C172 C171 H17C 110.00 ?
O12 C171 H17C 110.00 ?
C172 C171 H17D 110.00 ?
C171 C172 H17E 111.00 ?
H17E C172 H17F 109.00 ?
C173 C172 H17F 111.00 ?
C171 C172 H17F 111.00 ?
C173 C172 H17E 111.00 ?
C271 C272 C273 103(3) ?
H17G C173 H17H 109.00 ?
C272 C273 C274 105(3) ?
C174 C173 H17H 111.00 ?
C174 C173 H17G 111.00 ?
C172 C173 H17H 111.00 ?
C172 C173 H17G 111.00 ?
C173 C174 H17I 110.00 ?
C173 C174 H17J 110.00 ?
O12 C174 H17J 110.00 ?
O12 C174 H17I 110.00 ?
H17I C174 H17J 108.00 ?
O12A C274 C273 110(3) y
O4 C139 C140 113.0(15) y
O4A C140 C141 60.8(16) y
O4A C140 C139 134(2) y
C139 C140 C141 102.7(14) ?
O4A C141 C142 131.7(19) y
C140 C141 C142 100.3(13) ?
O4 C142 C141 104.5(15) y
C272 C271 H27C 110.00 ?
H27C C271 H27D 108.00 ?
O12A C271 H27D 110.00 ?
C272 C271 H27D 110.00 ?
O12A C271 H27C 109.00 ?
C273 C272 H27E 111.00 ?
C271 C272 H27F 112.00 ?
C273 C272 H27F 111.00 ?
H27E C272 H27F 109.00 ?
C271 C272 H27E 111.00 ?
H27G C273 H27H 109.00 ?
C272 C273 H27G 110.00 ?
C274 C273 H27H 111.00 ?
C274 C273 H27G 111.00 ?
C272 C273 H27H 111.00 ?
C273 C274 H27I 110.00 ?
H27I C274 H27J 108.00 ?
O12A C274 H27J 110.00 ?
O12A C274 H27I 109.00 ?
C273 C274 H27J 110.00 ?
O4 C139 H13T 109.00 ?
O4 C139 H13S 109.00 ?
C140 C139 H13T 109.00 ?
H13S C139 H13T 108.00 ?
C140 C139 H13S 109.00 ?
C141 C140 H14A 111.00 ?
C141 C140 H14B 111.00 ?
O4A C140 H14B 52.00 ?
C139 C140 H14B 111.00 ?
H14A C140 H14B 109.00 ?
O4A C140 H14A 115.00 ?
C139 C140 H14A 111.00 ?
H14C C141 H14D 109.00 ?
C142 C141 H14D 112.00 ?
C140 C141 H14C 112.00 ?
C142 C141 H14C 112.00 ?
O4A C141 H14C 72.00 ?
O4A C141 H14D 112.00 ?
C140 C141 H14D 112.00 ?
C141 C142 H14E 111.00 ?
C141 C142 H14F 111.00 ?
O4 C142 H14E 111.00 ?
H14E C142 H14F 109.00 ?
O4 C142 H14F 111.00 ?
O7 C151 C152 106.6(12) y
C151 C152 C153 101.2(13) ?
C152 C153 C154 108.5(14) ?
O7 C154 C153 106.7(13) y
O7 C151 H15D 111.00 ?
C152 C151 H15D 110.00 ?
H15C C151 H15D 109.00 ?
C152 C151 H15C 110.00 ?
O7 C151 H15C 110.00 ?
C151 C152 H15F 111.00 ?
C153 C152 H15F 111.00 ?
H15E C152 H15F 109.00 ?
C151 C152 H15E 112.00 ?
C153 C152 H15E 112.00 ?
C154 C153 H15G 110.00 ?
C152 C153 H15G 110.00 ?
C152 C153 H15H 110.00 ?
H15G C153 H15H 108.00 ?
C154 C153 H15H 110.00 ?
O7 C154 H15J 110.00 ?
C153 C154 H15J 110.00 ?
H15I C154 H15J 109.00 ?
C153 C154 H15I 110.00 ?
O7 C154 H15I 110.00 ?
O8 C155 C156 104.5(12) y
C155 C156 C157 106.3(13) ?
C156 C157 C158 110.5(17) ?
O8 C158 C157 108.1(15) y
O8 C155 H15K 111.00 ?
O8 C155 H15L 111.00 ?
C156 C155 H15L 111.00 ?
H15K C155 H15L 109.00 ?
C156 C155 H15K 111.00 ?
C155 C156 H15N 110.00 ?
C157 C156 H15M 110.00 ?
C157 C156 H15N 110.00 ?
H15M C156 H15N 109.00 ?
C155 C156 H15M 110.00 ?
C156 C157 H15P 110.00 ?
C158 C157 H15O 109.00 ?
C156 C157 H15O 110.00 ?
H15O C157 H15P 108.00 ?
C158 C157 H15P 110.00 ?
O8 C158 H15Q 110.00 ?
O8 C158 H15R 110.00 ?
C157 C158 H15R 110.00 ?
H15Q C158 H15R 108.00 ?
C157 C158 H15Q 110.00 ?
O13 C175 C176 109.0(17) y
C175 C176 C177 102.3(16) ?
C176 C177 C178 105.9(16) ?
O13 C178 C177 110.9(18) y
O13 C175 H17K 110.00 ?
O13 C175 H17L 110.00 ?
C176 C175 H17K 110.00 ?
C176 C175 H17L 110.00 ?
H17K C175 H17L 108.00 ?
C175 C176 H17M 111.00 ?
C175 C176 H17N 112.00 ?
C177 C176 H17M 111.00 ?
C177 C176 H17N 111.00 ?
H17M C176 H17N 109.00 ?
C176 C177 H17O 111.00 ?
C176 C177 H17P 111.00 ?
C178 C177 H17O 110.00 ?
C178 C177 H17P 111.00 ?
H17O C177 H17P 109.00 ?
O13 C178 H17Q 110.00 ?
O13 C178 H17R 109.00 ?
C177 C178 H17Q 109.00 ?
C177 C178 H17R 109.00 ?
H17Q C178 H17R 108.00 ?

loop_
_geom_bond_atom_site_label_1
_geom_bond_atom_site_label_2
_geom_bond_distance
_geom_bond_publ_flag
O1 C130 1.416(16) y
O1 C127 1.423(8) y
O1A C230 1.41(4) y
O1A C227 1.42(4) y
O2 C131 1.44(4) y
O2 C134 1.52(4) y
O2A C234 1.51(6) y
O2A C231 1.45(6) y
O3 C138 1.41(2) y
O3 C135 1.42(2) y
O3A C238 1.41(3) y
O3A C235 1.42(3) y
O5 C146 1.411(17) y
O5 C143 1.42(2) y
O5A C243 1.416(14) y
O5A C246 1.398(13) y
N1 C85 1.4105 y
N1 C1 1.4525 y
N1 C43 1.3948 y
O6 C150 1.41(2) y
O6 C147 1.411(16) y
O6A C250 1.40(4) y
O6A C247 1.41(3) y
O9 C159 1.42(2) y
O9 C162 1.41(3) y
O9A C259 1.42(3) y
O9A C262 1.50(4) y
O10 C166 1.41(3) y
O10 C163 1.42(3) y
O10A C266 1.41(4) y
O10A C263 1.43(5) y
O11 C170 1.41(2) y
O11 C167 1.42(2) y
O11A C267 1.42(5) y
O11A C269 1.41(7) y
O12 C171 1.42(3) y
O12 C174 1.42(4) y
O12A C271 1.43(7) y
O12A C274 1.42(4) y
C1 C2 1.387(9) ?
C1 C6 1.385(12) ?
C2 C3 1.385(12) ?
C3 C4 1.388(12) ?
O4 C142 1.40(3) y
C4 C5 1.395(10) ?
C4 C7 1.508(11) ?
O4 C139 1.36(3) y
O4A C141 1.40(3) y
O4A C140 1.10(3) y
C5 C6 1.379(12) ?
C7 C8 1.408(11) ?
C7 C12 1.399(11) ?
C8 C13 1.502(11) ?
C8 C9 1.401(11) ?
C9 C19 1.489(11) ?
C9 C10 1.412(11) ?
C10 C25 1.510(11) ?
C10 C11 1.395(11) ?
C11 C12 1.404(11) ?
C11 C31 1.498(11) ?
C12 C37 1.516(11) ?
C13 C14 1.379(13) ?
C13 C18 1.386(10) ?
C14 C15 1.403(17) ?
C15 C16 1.342(15) ?
C16 C17 1.352(14) ?
C17 C18 1.406(14) ?
C19 C20 1.402(12) ?
C19 C24 1.375(13) ?
C20 C21 1.384(15) ?
C21 C22 1.365(15) ?
C22 C23 1.355(16) ?
C23 C24 1.397(15) ?
C25 C26 1.391(11) ?
C25 C30 1.379(13) ?
C26 C27 1.379(15) ?
C27 C28 1.391(16) ?
C28 C29 1.342(16) ?
C29 C30 1.385(14) ?
C31 C32 1.357(11) ?
C31 C36 1.414(12) ?
C32 C33 1.391(14) ?
C33 C34 1.383(16) ?
C34 C35 1.365(15) ?
C35 C36 1.388(15) ?
C37 C42 1.389(11) ?
C37 C38 1.370(12) ?
C38 C39 1.384(14) ?
C39 C40 1.378(15) ?
C40 C41 1.347(14) ?
C41 C42 1.404(11) ?
C43 C44 1.398(11) ?
C43 C48 1.400(12) ?
C44 C45 1.389(11) ?
C45 C46 1.379(11) ?
C46 C49 1.503(11) ?
C46 C47 1.392(11) ?
C47 C48 1.380(11) ?
C49 C54 1.401(11) ?
C49 C50 1.418(12) ?
C50 C51 1.417(11) ?
C50 C55 1.480(11) ?
C51 C52 1.410(11) ?
C51 C61 1.494(13) ?
C52 C53 1.381(12) ?
C52 C67 1.506(11) ?
C53 C73 1.497(11) ?
C53 C54 1.423(11) ?
C54 C79 1.478(12) ?
C55 C60 1.383(13) ?
C55 C56 1.384(11) ?
C56 C57 1.376(14) ?
C57 C58 1.357(16) ?
C58 C59 1.357(16) ?
C59 C60 1.373(15) ?
C61 C66 1.394(13) ?
C61 C62 1.383(11) ?
C62 C63 1.401(14) ?
C63 C64 1.388(14) ?
C64 C65 1.367(15) ?
C65 C66 1.382(14) ?
C67 C68 1.397(10) ?
C67 C72 1.375(10) ?
C68 C69 1.372(12) ?
C69 C70 1.372(11) ?
C70 C71 1.367(11) ?
C71 C72 1.395(11) ?
C73 C78 1.386(10) ?
C73 C74 1.372(11) ?
C74 C75 1.397(14) ?
C75 C76 1.365(14) ?
C76 C77 1.378(15) ?
C77 C78 1.389(14) ?
C79 C84 1.398(12) ?
C79 C80 1.399(13) ?
C80 C81 1.371(14) ?
C81 C82 1.388(16) ?
C82 C83 1.345(17) ?
C83 C84 1.403(15) ?
C85 C86 1.378(11) ?
C85 C90 1.366(10) ?
C86 C87 1.381(11) ?
C87 C88 1.361(9) ?
C88 C96 1.503(11) ?
C88 C89 1.382(11) ?
C89 C90 1.399(11) ?
C91 C92 1.409(11) ?
C91 C97 1.490(12) ?
C91 C96 1.405(12) ?
C92 C93 1.395(12) ?
C92 C103 1.488(12) ?
C93 C94 1.393(12) ?
C93 C109 1.529(11) ?
C94 C115 1.514(12) ?
C94 C95 1.403(11) ?
C95 C96 1.406(12) ?
C95 C121 1.490(12) ?
C97 C98 1.389(10) ?
C97 C102 1.385(12) ?
C98 C99 1.356(13) ?
C99 C100 1.357(14) ?
C100 C101 1.372(11) ?
C101 C102 1.388(13) ?
C2 H2 0.9500 ?
C3 H3 0.9500 ?
C103 C108 1.400(11) ?
C103 C104 1.395(11) ?
C104 C105 1.397(13) ?
O4A H14B 0.9200 ?
C5 H5 0.9500 ?
C105 C106 1.390(12) ?
C6 H6 0.9500 ?
C106 C107 1.387(11) ?
C107 C108 1.381(12) ?
C109 C110 1.380(12) ?
C109 C114 1.378(11) ?
C110 C111 1.377(12) ?
C111 C112 1.369(17) ?
C112 C113 1.323(17) ?
C113 C114 1.413(14) ?
C14 H14 0.9500 ?
C115 C116 1.372(12) ?
C15 H15 0.9500 ?
C115 C120 1.379(10) ?
C16 H16 0.9500 ?
C116 C117 1.398(14) ?
C117 C118 1.358(15) ?
C17 H17 0.9500 ?
C18 H18 0.9500 ?
C118 C119 1.360(15) ?
C119 C120 1.405(14) ?
C20 H20 0.9500 ?
C121 C126 1.361(10) ?
C121 C122 1.365(12) ?
C21 H21 0.9500 ?
C22 H22 0.9500 ?
C122 C123 1.389(16) ?
C123 C124 1.367(16) ?
C23 H23 0.9500 ?
C124 C125 1.354(16) ?
C24 H24 0.9500 ?
C125 C126 1.406(14) ?
C26 H26 0.9500 ?
C27 H27 0.9500 ?
C28 H28 0.9500 ?
C29 H29 0.9500 ?
C30 H30 0.9500 ?
C32 H32 0.9500 ?
C33 H33 0.9500 ?
C34 H34 0.9500 ?
C35 H35 0.9500 ?
C36 H36 0.9500 ?
C38 H38 0.9500 ?
C39 H39 0.9500 ?
C40 H40 0.9500 ?
C41 H41 0.9500 ?
C42 H42 0.9500 ?
C44 H44 0.9500 ?
C45 H45 0.9500 ?
C47 H47 0.9500 ?
C48 H48 0.9500 ?
C56 H56 0.9500 ?
C57 H57 0.9500 ?
C58 H58 0.9500 ?
C59 H59 0.9500 ?
C60 H60 0.9500 ?
C62 H62 0.9500 ?
C63 H63 0.9500 ?
C64 H64 0.9500 ?
C65 H65 0.9500 ?
C66 H66 0.9500 ?
C68 H68 0.9500 ?
C69 H69 0.9500 ?
C70 H70 0.9500 ?
C71 H71 0.9500 ?
C72 H72 0.9500 ?
C74 H74 0.9500 ?
C75 H75 0.9500 ?
C76 H76 0.9500 ?
C77 H77 0.9500 ?
C78 H78 0.9500 ?
C80 H80 0.9500 ?
C81 H81 0.9500 ?
C82 H82 0.9500 ?
C83 H83 0.9500 ?
C84 H84 0.9500 ?
C86 H86 0.9500 ?
C87 H87 0.9500 ?
C89 H89 0.9500 ?
C90 H90 0.9500 ?
C98 H98 0.9500 ?
C99 H99 0.9500 ?
C100 H100 0.9500 ?
C101 H101 0.9500 ?
C102 H102 0.9500 ?
C104 H104 0.9500 ?
C105 H105 0.9500 ?
C106 H106 0.9500 ?
O7 C151 1.419(19) y
O7 C154 1.395(18) y
C107 H107 0.9500 ?
C108 H108 0.9500 ?
C110 H110 0.9500 ?
C111 H111 0.9500 ?
C112 H112 0.9500 ?
C113 H113 0.9500 ?
C114 H114 0.9500 ?
C116 H116 0.9500 ?
C117 H117 0.9500 ?
C118 H118 0.9500 ?
C119 H119 0.9500 ?
C120 H120 0.9500 ?
C122 H122 0.9500 ?
C123 H123 0.9500 ?
C124 H124 0.9500 ?
C125 H125 0.9500 ?
C126 H126 0.9500 ?
C127 C128 1.529(15) ?
C128 C129 1.54(2) ?
C129 C130 1.44(2) ?
O8 C158 1.49(3) y
O8 C155 1.407(18) y
C227 C228 1.53(4) ?
C127 H12A 0.9900 ?
C127 H12B 0.9900 ?
C228 C229 1.54(4) ?
C128 H12C 0.9900 ?
C128 H12D 0.9900 ?
C129 H12E 0.9900 ?
C129 H12F 0.9900 ?
C229 C230 1.44(4) ?
C130 H13B 0.9900 ?
C130 H13A 0.9900 ?
C227 H22A 0.9900 ?
C227 H22B 0.9900 ?
C228 H22D 0.9900 ?
C228 H22C 0.9900 ?
C229 H22E 0.9900 ?
C229 H22F 0.9900 ?
C230 H23B 0.9900 ?
C230 H23A 0.9900 ?
C131 C132 1.47(4) ?
C132 C133 1.53(4) ?
C133 C134 1.47(4) ?
O13 C175 1.42(3) y
O13 C178 1.42(3) y
C231 C232 1.46(6) ?
C131 H13D 0.9900 ?
C131 H13C 0.9900 ?
C132 H13F 0.9900 ?
C132 H13E 0.9900 ?
C232 C233 1.53(5) ?
C133 H13G 0.9900 ?
C133 H13H 0.9900 ?
C233 C234 1.46(6) ?
C134 H13I 0.9900 ?
C134 H13J 0.9900 ?
C231 H23D 0.9900 ?
C231 H23C 0.9800 ?
C232 H23E 0.9900 ?
C232 H23F 0.9900 ?
C233 H23H 0.9800 ?
C233 H23G 0.9900 ?
C234 H23J 0.9900 ?
C234 H23I 0.9900 ?
C135 C136 1.53(4) ?
C136 C137 1.55(4) ?
C137 C138 1.44(3) ?
C135 H13L 0.9900 ?
C135 H13K 0.9900 ?
C235 C236 1.54(4) ?
C136 H13N 0.9900 ?
C136 H13M 0.9900 ?
C236 C237 1.55(5) ?
C137 H13O 0.9900 ?
C137 H13P 0.9900 ?
C237 C238 1.44(3) ?
C138 H13Q 0.9900 ?
C138 H13R 0.9900 ?
C235 H23L 0.9900 ?
C235 H23K 0.9900 ?
C236 H23N 0.9800 ?
C236 H23M 0.9900 ?
C237 H23P 0.9900 ?
C237 H23O 0.9900 ?
C238 H23Q 0.9900 ?
C238 H23R 0.9900 ?
C143 C144 1.55(2) ?
C144 C145 1.55(3) ?
C145 C146 1.44(2) ?
C243 C244 1.55(2) ?
C143 H14H 0.9900 ?
C143 H14G 0.9900 ?
C144 H14J 0.9900 ?
C144 H14I 0.9900 ?
C244 C245 1.55(2) ?
C145 H14K 0.9900 ?
C245 C246 1.55(3) ?
C145 H14L 0.9900 ?
C146 H14N 0.9900 ?
C146 H14M 0.9900 ?
C243 H24H 0.9900 ?
C243 H24G 0.9900 ?
C244 H24I 0.9900 ?
C244 H24J 0.9900 ?
C245 H24L 0.9900 ?
C245 H24K 0.9900 ?
C246 H24M 0.9900 ?
C246 H24N 0.9900 ?
C147 C148 1.535(15) ?
C148 C149 1.54(2) ?
C149 C150 1.44(3) ?
C147 H14P 0.9900 ?
C247 C248 1.53(3) ?
C147 H14O 0.9900 ?
C248 C249 1.54(3) ?
C148 H14R 0.9900 ?
C148 H14Q 0.9900 ?
C249 C250 1.44(5) ?
C149 H14S 0.9900 ?
C149 H14T 0.9900 ?
C150 H15B 0.9900 ?
C150 H15A 0.9900 ?
C247 H24B 0.9900 ?
C247 H24A 0.9900 ?
C248 H24C 0.9900 ?
C248 H24D 0.9900 ?
C249 H24F 0.9900 ?
C249 H24E 0.9900 ?
C250 H25B 0.9900 ?
C250 H25A 0.9900 ?
C159 C160 1.54(3) ?
C160 C161 1.54(3) ?
C161 C162 1.44(4) ?
C259 C260 1.54(3) ?
C159 H15S 0.9900 ?
C159 H15T 0.9900 ?
C160 H16A 0.9900 ?
C260 C261 1.40(5) ?
C160 H16B 0.9900 ?
C261 C262 1.47(5) ?
C161 H16C 0.9900 ?
C161 H16D 0.9900 ?
C162 H16F 0.9800 ?
C162 H16E 0.9900 ?
C259 H25D 0.9900 ?
C259 H25C 0.9900 ?
C260 H26B 0.9900 ?
C260 H26A 0.9900 ?
C261 H26C 0.9900 ?
C261 H26D 0.9800 ?
C262 H26E 0.9900 ?
C262 H26F 0.9900 ?
C163 C164 1.54(3) ?
C164 C165 1.54(3) ?
C165 C166 1.44(3) ?
C263 C264 1.53(6) ?
C163 H16G 0.9900 ?
C163 H16H 0.9900 ?
C164 H16J 0.9900 ?
C164 H16I 0.9900 ?
C264 C265 1.54(6) ?
C165 H16L 0.9900 ?
C165 H16K 0.9900 ?
C265 C266 1.44(6) ?
C166 H16N 0.9900 ?
C166 H16M 0.9900 ?
C263 H26G 0.9900 ?
C263 H26H 0.9900 ?
C264 H26I 1.0000 ?
C264 H26J 0.9900 ?
C265 H26L 0.9900 ?
C265 H26K 0.9900 ?
C266 H26M 0.9900 ?
C266 H26N 0.9900 ?
C167 C168 1.54(2) ?
C168 C169 1.54(3) ?
C169 C170 1.44(3) ?
C267 C270 1.54(5) ?
C167 H16O 0.9900 ?
C167 H16P 0.9900 ?
C168 H16Q 0.9900 ?
C268 C270 1.55(7) ?
C168 H16R 0.9900 ?
C268 C269 1.44(7) ?
C169 H16T 0.9900 ?
C169 H16S 0.9900 ?
C170 H17B 0.9900 ?
C170 H17A 0.9900 ?
C267 H26P 0.9900 ?
C267 H26O 0.9900 ?
C268 H26R 0.9900 ?
C268 H26Q 0.9900 ?
C269 H26S 0.9900 ?
C269 H26T 0.9900 ?
C270 H27B 0.9900 ?
C270 H27A 0.9900 ?
C171 C172 1.53(3) ?
C172 C173 1.54(4) ?
C173 C174 1.44(4) ?
C171 H17D 0.9900 ?
C271 C272 1.53(6) ?
C171 H17C 0.9900 ?
C172 H17E 0.9900 ?
C272 C273 1.55(6) ?
C172 H17F 0.9900 ?
C173 H17H 0.9900 ?
C173 H17G 0.9900 ?
C273 C274 1.44(4) ?
C174 H17J 0.9900 ?
C174 H17I 0.9900 ?
C139 C140 1.36(2) ?
C140 C141 1.55(2) ?
C141 C142 1.50(3) ?
C271 H27D 0.9900 ?
C271 H27C 0.9900 ?
C272 H27E 0.9900 ?
C272 H27F 0.9900 ?
C273 H27G 0.9900 ?
C273 H27H 0.9900 ?
C274 H27I 0.9900 ?
C274 H27J 0.9900 ?
C139 H13S 0.9900 ?
C139 H13T 0.9900 ?
C140 H14B 0.9900 ?
C140 H14A 0.9900 ?
C141 H14D 0.9900 ?
C141 H14C 0.9900 ?
C142 H14E 0.9900 ?
C142 H14F 0.9900 ?
C151 C152 1.532(19) ?
C152 C153 1.47(3) ?
C153 C154 1.48(2) ?
C151 H15C 0.9900 ?
C151 H15D 0.9900 ?
C152 H15F 0.9900 ?
C152 H15E 0.9900 ?
C153 H15G 0.9900 ?
C153 H15H 0.9900 ?
C154 H15I 0.9900 ?
C154 H15J 0.9900 ?
C155 C156 1.52(2) ?
C156 C157 1.42(2) ?
C157 C158 1.35(2) ?
C155 H15K 0.9900 ?
C155 H15L 0.9900 ?
C156 H15N 0.9900 ?
C156 H15M 0.9900 ?
C157 H15O 0.9900 ?
C157 H15P 0.9900 ?
C158 H15R 0.9900 ?
C158 H15Q 0.9900 ?
C175 C176 1.53(3) ?
C176 C177 1.54(3) ?
C177 C178 1.44(3) ?
C175 H17K 0.9900 ?
C175 H17L 0.9900 ?
C176 H17M 0.9900 ?
C176 H17N 0.9900 ?
C177 H17O 0.9900 ?
C177 H17P 0.9900 ?
C178 H17Q 0.9900 ?
C178 H17R 0.9900 ?

loop_
_geom_contact_atom_site_label_1
_geom_contact_atom_site_label_2
_geom_contact_distance
_geom_contact_site_symmetry_2
O1 C87 3.416(9) .
O1 C86 3.410(10) .
O5A C161 3.19(2) .
O7 C244 3.05(2) .
O7 C144 3.30(2) .
O9A C42 3.36(3) .
O9A C5 3.27(2) .
O1 H86 2.8500 .
O1 H87 2.8600 .
O1 H70 2.7700 2_464
O1A H70 2.8500 2_464
O3 H16 2.9200 .
O3 H17O 2.8900 .
O3A H106 2.8500 2_565
O4 H26 2.9200 1_545
O4 H20 2.9100 1_545
O4A H3 2.8500 1_545
O5 H27 2.7600 1_545
O5A H16D 2.5800 .
O6 H2 2.8900 .
O7 H14I 2.5600 .
O7 H21 2.7100 1_545
O7 H24J 2.3800 .
O9 H27E 2.7000 1_455
O9 H42 2.7900 .
O9A H5 2.4300 .
O9A H42 2.4600 .
O11 H62 2.7500 1_545
C2 C150 3.48(3) .
C2 C44 3.100(11) .
C3 C18 3.555(12) .
C3 C13 3.033(12) .
C3 C14 3.360(14) .
C4 C18 3.236(11) .
C4 C42 3.565(12) .
C5 C42 3.370(12) .
C5 C37 3.414(11) .
C5 O9A 3.27(2) .
C6 C86 3.334(14) .
C13 C24 3.598(13) .
C13 C20 3.389(12) .
C13 C3 3.033(12) .
C14 C19 3.324(14) .
C14 C20 3.247(16) .
C14 C3 3.360(14) .
C18 C3 3.555(12) .
C18 C4 3.236(11) .
C19 C14 3.324(14) .
C19 C26 3.277(12) .
C20 C13 3.389(12) .
C20 C243 3.589(13) 1_565
C20 C26 3.495(14) .
C20 C14 3.247(16) .
C22 C267 3.57(4) 1_465
C23 C246 3.513(15) .
C24 C25 3.376(12) .
C24 C13 3.598(13) .
C25 C32 3.307(11) .
C25 C24 3.376(12) .
C26 C20 3.495(14) .
C26 C19 3.277(12) .
C28 C148 3.424(18) 1_455
C28 C270 3.40(3) 1_465
C29 C148 3.439(17) 1_455
C29 C248 3.45(2) 1_455
C30 C31 3.300(12) .
C31 C38 3.173(13) .
C31 C30 3.300(12) .
C32 C25 3.307(11) .
C32 C38 3.481(13) .
C33 C124 3.571(16) 1_465
C34 C125 3.527(17) 1_465
C34 C124 3.471(16) 1_465
C36 C271 3.55(4) 1_455
C36 C37 3.240(13) .
C36 C42 3.468(13) .
C37 C36 3.240(13) .
C37 C5 3.414(11) .
C38 C31 3.173(13) .
C38 C32 3.481(13) .
C42 C5 3.370(12) .
C42 C4 3.565(12) .
C42 C36 3.468(13) .
C42 O9A 3.36(3) .
C44 C2 3.100(11) .
C45 C80 3.469(12) .
C45 C79 3.042(11) .
C45 C84 3.507(12) .
C46 C84 3.239(12) .
C46 C56 3.207(12) .
C47 C60 3.539(13) .
C47 C55 3.054(11) .
C47 C56 3.368(11) .
C48 C90 3.127(12) .
C55 C62 3.200(11) .
C55 C47 3.054(11) .
C56 C46 3.207(12) .
C56 C47 3.368(11) .
C57 C247 3.55(2) .
C57 C248 3.53(3) .
C60 C61 3.216(11) .
C60 C47 3.539(13) .
C61 C68 3.150(12) .
C61 C60 3.216(11) .
C62 C68 3.546(12) .
C62 C55 3.200(11) .
C66 C67 3.161(13) .
C66 C68 3.546(13) .
C67 C74 3.098(13) .
C67 C66 3.161(13) .
C68 C74 3.539(14) .
C68 C61 3.150(12) .
C68 C66 3.546(13) .
C68 C62 3.546(12) .
C69 C98 3.499(11) 2_565
C71 C107 3.562(11) 2_555
C72 C73 3.148(12) .
C72 C74 3.512(13) .
C72 C78 3.543(12) .
C73 C80 3.196(12) .
C73 C72 3.148(12) .
C74 C72 3.512(13) .
C74 C67 3.098(13) .
C74 C68 3.539(14) .
C77 C153 3.56(2) .
C78 C79 3.268(11) .
C78 C72 3.543(12) .
C79 C78 3.268(11) .
C79 C45 3.042(11) .
C80 C45 3.469(12) .
C80 C73 3.196(12) .
C81 C152 3.596(17) .
C84 C46 3.239(12) .
C84 C45 3.507(12) .
C86 C130 3.592(15) .
C86 C6 3.334(14) .
C86 C234 3.60(5) .
C86 O1 3.410(10) .
C87 C122 3.507(13) .
C87 C97 3.244(11) .
C87 C98 3.306(12) .
C87 O1 3.416(9) .
C88 C122 3.201(13) .
C88 C102 3.306(13) .
C88 C98 3.452(12) .
C89 C102 3.522(13) .
C89 C121 3.350(13) .
C89 C97 3.572(12) .
C90 C48 3.127(12) .
C97 C87 3.244(11) .
C97 C89 3.572(12) .
C97 C108 3.258(11) .
C98 C87 3.306(12) .
C98 C103 3.538(11) .
C98 C88 3.452(12) .
C98 C69 3.499(11) 2_464
C100 C156 3.578(18) .
C1 H86 2.7900 .
C1 H44 2.5200 .
C2 H23A 2.9200 .
C102 C108 3.548(11) .
C102 C88 3.306(13) .
C102 C89 3.522(13) .
C2 H44 2.6100 .
C2 H15A 2.8800 .
C2 H12E 2.8500 .
C3 H23A 2.8900 .
C103 C98 3.538(11) .
C3 H12E 3.0800 .
C103 C114 3.122(12) .
C104 C114 3.433(12) .
C4 H23A 3.0800 .
C104 C109 3.116(12) .
C5 H16E 2.8900 .
C6 H13A 2.9400 .
C7 H13T 3.0800 1_565
C107 C71 3.562(11) 2_454
C108 C97 3.258(11) .
C108 C102 3.548(11) .
C8 H3 3.0700 .
C109 C104 3.116(12) .
C109 C120 3.308(13) .
C110 C116 3.558(14) .
C10 H13T 3.0400 1_565
C110 C115 3.177(12) .
C10 H26F 2.9800 .
C11 H13T 2.9700 1_565
C11 H26F 3.0000 .
C12 H13T 3.0200 1_565
C13 H3 3.0300 .
C114 C103 3.122(12) .
C114 C104 3.433(12) .
C14 H3 3.0500 .
C14 H20 3.0800 .
C15 H23P 2.9800 .
C115 C110 3.177(12) .
C115 C126 3.324(11) .
C16 H23P 2.9900 .
C16 H17O 2.9800 .
C116 C121 3.256(14) .
C116 C110 3.558(14) .
C17 H44 2.9100 .
C18 H14N 2.8800 .
C120 C109 3.308(13) .
C20 H14 3.0700 .
C20 H24G 3.0100 1_565
C121 C116 3.256(14) .
C121 C89 3.350(13) .
C21 H14G 2.9900 1_565
C122 C87 3.507(13) .
C122 C88 3.201(13) .
C22 H26O 2.8300 1_465
C23 H16P 2.9600 1_465
C123 C234 3.51(4) .
C123 C233 3.45(3) .
C23 H26O 3.0500 1_465
C23 H24N 2.7000 .
C23 H14M 2.8200 .
C24 H24N 2.7500 .
C24 H14M 2.9500 .
C126 C115 3.324(11) .
C27 H26B 3.0000 1_565
C27 H27B 3.0700 1_465
C28 H14R 3.0000 1_455
C28 H27B 2.7100 1_465
C28 H24D 3.1000 1_455
C28 H14Q 3.0700 1_455
C28 H124 2.9900 1_465
C29 H24D 2.7700 1_455
C29 H14R 2.7300 1_455
C29 H125 2.9700 1_465
C29 H23C 2.9000 1_455
C130 C86 3.592(15) .
C34 H15L 2.9300 1_565
C38 H23B 2.8800 .
C39 H23B 2.9300 .
C39 H13B 2.9200 .
C40 H13B 2.8900 .
C41 H27D 2.9700 1_455
C41 H99 3.0200 .
C42 H5 2.8400 .
C43 H90 2.8200 .
C43 H2 2.9800 .
C43 H14D 3.0700 .
C144 O7 3.30(2) .
C44 H2 3.0200 .
C46 H56 3.0800 .
C47 H24E 3.0600 1_545
C148 C28 3.424(18) 1_655
C48 H90 2.8100 .
C148 C29 3.439(17) 1_655
C49 H84 3.0900 .
C49 H26Q 2.8900 .
C49 H23M 2.8600 .
C49 H13Q 2.7800 .
C50 H23M 2.9000 .
C50 H47 3.0400 .
C50 H16T 2.9500 .
C150 C2 3.48(3) .
C51 H26S 2.9200 .
C51 H23M 3.0800 .
C51 H16T 2.8800 .
C51 H68 3.0700 .
C52 H74 3.0500 .
C52 H26S 2.8100 .
C152 C81 3.596(17) .
C153 C77 3.56(2) .
C54 H23M 3.0400 .
C54 H45 2.8900 .
C54 H13Q 2.8300 .
C55 H47 2.8300 .
C55 H62 3.0400 .
C156 C100 3.578(18) .
C56 H24B 2.9500 .
C57 H24D 2.9400 .
C57 H14R 3.0900 .
C58 H13I 2.9000 .
C158 C235 3.32(3) 2_464
C159 C272 3.07(7) 1_455
C59 H26C 3.0800 1_655
C59 H14M 2.9900 1_655
C159 C271 3.11(5) 1_455
C60 H47 2.9700 .
C161 O5A 3.19(2) .
C61 H68 3.0100 .
C62 H68 3.0800 .
C62 H105 2.9900 2_565
C63 H23 3.0500 1_655
C63 H105 3.0800 2_565
C64 H16G 3.0900 2_565
C65 H14K 2.9600 1_655
C65 H16G 2.7400 2_565
C165 C274 3.17(4) .
C166 C274 3.19(4) .
C67 H74 3.0300 .
C67 H66 3.0800 .
C69 H98 2.9100 2_565
C70 H26L 2.8800 2_565
C70 H16H 2.9800 2_565
C70 H98 2.9500 2_565
C73 H72 3.0500 .
C73 H80 3.0400 .
C75 H17C 3.1000 2_465
C77 H15H 2.9700 .
C177 C245 3.53(3) .
C77 H13M 3.0500 1_545
C78 H13M 2.8500 1_545
C178 C245 3.48(3) .
C79 H45 2.7700 .
C80 H45 2.8700 .
C81 H24I 2.8300 .
C81 H15E 2.9100 .
C82 H14E 3.0200 .
C82 H24I 2.7500 .
C83 H14C 2.8700 .
C83 H25A 2.9900 1_545
C83 H23Q 2.9400 1_545
C83 H13N 2.8200 1_545
C84 H25A 2.9600 1_545
C84 H13N 2.9600 1_545
C84 H14T 2.9300 1_545
C84 H23Q 3.0000 1_545
C85 H6 2.6900 .
C85 H48 2.6600 .
C85 H23J 2.9500 .
C86 H22B 3.0200 .
C86 H13A 2.9900 .
C86 H23J 2.7400 .
C87 H26K 2.9300 .
C87 H22B 2.8400 .
C90 H14O 2.9500 1_545
C90 H48 2.7100 .
C91 H16J 3.0100 .
C91 H108 3.0800 .
C91 H12C 2.7900 1_545
C92 H114 3.0900 .
C92 H12C 2.9900 1_545
C92 H26M 2.9100 .
C93 H26M 2.8200 .
C93 H104 3.0800 .
C93 H22C 3.0600 1_545
C94 H26M 2.9900 .
C94 H22C 3.0000 1_545
C94 H110 3.0600 .
C96 H16J 3.0700 .
C96 H12C 2.9500 1_545
C97 H108 3.0800 .
C98 H69 2.7900 2_464
C98 H70 3.0400 2_464
C102 H108 3.0500 .
C103 H114 3.0000 .
C104 H69 2.9900 2_464
C105 H68 3.0200 2_464
C105 H23L 3.0200 2_464
C106 H23L 2.9500 2_464
C107 H71 2.8800 2_454
C108 H71 2.9200 2_454
C108 H39 3.0400 1_545
C109 H104 2.9900 .
C111 H22 3.0900 2_564
C112 H15C 3.0700 2_554
C114 H26I 3.0900 1_545
C115 H110 3.0300 .
C116 H110 3.0900 .
C118 H15F 2.9000 2_554
C118 H15G 2.9800 2_554
C119 H15F 3.0500 2_554
C119 H16M 3.0700 1_545
C120 H16M 3.0500 1_545
C122 H27J 2.9000 .
C123 H27H 3.0500 .
C123 H13J 3.1000 .
C123 H23H 2.9400 .
C123 H17G 3.0200 .
C123 H27J 3.0300 .
C130 H86 2.9300 .
C233 C123 3.45(3) .
C133 H27C 3.0500 .
C133 H26D 2.8100 1_655
C133 H123 3.0400 .
C234 C86 3.60(5) .
C234 C123 3.51(4) .
C142 H24G 3.0300 .
C243 C20 3.589(13) 1_545
C143 H27 3.0700 1_545
C244 O7 3.05(2) .
C145 H17R 2.7900 .
C245 C177 3.53(3) .
C245 C178 3.48(3) .
C246 C23 3.513(15) .
C247 C57 3.55(2) .
C248 C29 3.45(2) 1_655
C148 H28 2.8100 1_655
C248 C57 3.53(3) .
C148 H57 3.0200 .
C148 H29 2.8300 1_655
C149 H23O 2.7900 .
C150 H2 2.6800 .
C151 H24J 3.0800 .
C158 H23K 2.9000 2_464
C159 H27C 2.4100 1_455
C159 H27E 2.3100 1_455
C162 H5 3.0400 .
C165 H122 2.8400 .
C165 H27I 2.4900 .
C165 H27J 2.9500 .
C166 H27I 2.3500 .
C268 C148 3.59(6) 1_545
C270 C148 3.39(4) 1_545
C271 C36 3.55(4) 1_655
C271 C159 3.11(5) 1_655
C272 C159 3.07(7) 1_655
C274 C165 3.17(4) .
C274 C166 3.19(4) .
C174 H41 3.0700 1_655
C177 H81 3.0700 .
C177 H24K 2.7500 .
C178 H24K 2.8200 .
C227 H70 2.9700 2_464
C227 H16H 3.0400 .
C231 H14P 2.9500 .
C231 H29 3.0400 1_655
C233 H123 2.7300 .
C234 H123 2.9500 .
C237 H15 3.0800 .
C243 H26 3.0900 1_545
C243 H20 3.0800 1_545
C244 H81 3.0700 .
C244 H21 3.0700 1_545
C245 H17R 2.6700 .
C245 H17P 2.8600 .
C247 H2 3.0300 .
C247 H57 2.9100 .
C247 H56 3.0500 .
C248 H29 2.6500 1_655
C248 H57 2.6400 .
C250 H14C 3.0300 1_565
C259 H32 2.9400 1_545
C260 H33 3.0800 1_545
C265 H87 2.9600 .
C268 H14Q 2.9800 1_545
C268 H84 3.0800 .
C270 H14Q 2.8300 1_545
C271 H36 2.8500 1_655
C271 H15T 2.1400 1_655
C272 H15T 2.3300 1_655
C274 H16K 3.0700 .
C274 H16N 2.7700 .
C274 H16L 2.8100 .
H2 O6 2.8900 .
H2 C150 2.6800 .
H2 C44 3.0200 .
H2 H24A 2.2800 .
H2 H15A 2.0100 .
H2 C247 3.0300 .
H2 C43 2.9800 .
H3 H14B 2.2900 1_565
H3 C8 3.0700 .
H3 C14 3.0500 .
H3 O4A 2.8500 1_565
H3 C13 3.0300 .
H5 H16E 2.2200 .
H5 O9A 2.4300 .
H5 C42 2.8400 .
H5 H42 2.3600 .
H5 C162 3.0400 .
H6 C85 2.6900 .
H12E C2 2.8500 .
H12E C3 3.0800 .
H13A C6 2.9400 .
H13A C86 2.9900 .
H13A H86 2.4500 .
H13B C39 2.9200 .
H13B C40 2.8900 .
H13D H86 2.4500 .
H13G H123 2.2300 .
H13G H26D 2.5900 1_655
H13G H27J 2.5300 .
H13G H27C 2.4400 .
H13H H26D 2.4400 1_655
H13I C58 2.9000 .
H13J C123 3.1000 .
H13L H15 2.5500 .
H13Q C54 2.8300 .
H13Q C49 2.7800 .
H13Q H45 2.5200 .
H13S H14F 2.4600 .
H13T C7 3.0800 1_545
H13T C12 3.0200 1_545
H13T C11 2.9700 1_545
H13T C10 3.0400 1_545
H14 C20 3.0700 .
H14B H3 2.2900 1_545
H14C C250 3.0300 1_545
H14C H25A 2.4900 1_545
H14C C83 2.8700 .
H14C H83 2.5400 .
H14D C43 3.0700 .
H14D H90 2.5000 .
H14E C82 3.0200 .
H14F H13S 2.4600 .
H14G C21 2.9900 1_545
H14I H21 2.5100 1_545
H14I O7 2.5600 .
H14K H17R 2.1700 .
H14L H17R 2.5600 .
H14M C24 2.9500 .
H14M H23 2.4100 .
H14M C23 2.8200 .
H14N H18 2.4700 .
H14N C18 2.8800 .
H14P H23C 2.3600 .
H14P C231 2.9500 .
H14Q H28 2.2900 1_655
H14Q C28 3.0700 1_655
H14R H29 2.0700 1_655
H14R C57 3.0900 .
H14R H57 2.1500 .
H14R C29 2.7300 1_655
H14R C28 3.0000 1_655
H14S H23O 2.2200 .
H14S H56 2.5700 .
H14T H23O 2.5700 .
H15 H23R 2.5600 .
H15 H13L 2.5500 .
H15 C237 3.0800 .
H15 H23P 2.4800 .
H15A C2 2.8800 .
H15A H2 2.0100 .
H15D H17P 2.3400 .
H15E H81 2.5900 .
H15E C81 2.9100 .
H15H C77 2.9700 .
H15K H107 2.5900 .
H15L C34 2.9300 1_545
H15M H27F 2.5000 1_455
H15M H17H 2.5800 1_455
H15O H17J 2.4800 1_455
H15Q O3A 2.7500 2_464
H15Q H23L 2.1500 2_464
H15Q H23K 2.0100 2_464
H15Q C235 2.3500 2_464
H15S H27E 2.2600 1_455
H15T C272 2.3300 1_455
H15T C271 2.1400 1_455
H15T H27E 1.8300 1_455
H15T H27C 1.4600 1_455
H16 H23P 2.4900 .
H16 O3 2.9200 .
H16 H17O 2.3600 .
H16D O5A 2.5800 .
H16E C5 2.8900 .
H16E H5 2.2200 .
H16G C64 3.0900 2_464
H16G H65 2.5200 2_464
H16G C65 2.7400 2_464
H16H H22A 2.2600 .
H16H C70 2.9800 2_464
H16H C227 3.0400 .
H16J H98 2.5400 .
H16J H87 2.4600 .
H16J C91 3.0100 .
H16J C96 3.0700 .
H16K C274 3.0700 .
H16K H87 2.5800 .
H16K H27J 2.5700 .
H16K H122 2.1900 .
H16L H116 2.1800 .
H16L H27I 2.1400 .
H16L C274 2.8100 .
H16M H27I 2.5000 .
H16N C274 2.7700 .
H16N H27I 1.8200 .
H16S H66 2.5800 .
H16T C50 2.9500 .
H16T C51 2.8800 .
H17B H84 2.5600 .
H17C C75 3.1000 2_564
H17C H75 2.3700 2_564
H17G H123 2.5200 .
H17G C123 3.0200 .
H17J H41 2.4500 1_655
H17K H17E 2.4800 2_465
H17M H17C 2.5200 2_465
H17O O3 2.8900 .
H17O H16 2.3600 .
H17O C16 2.9800 .
H17P H81 2.4000 .
H17P C245 2.8600 .
H17P H24K 2.1900 .
H17P H15D 2.3400 .
H17R H14L 2.5600 .
H17R C145 2.7900 .
H17R C245 2.6700 .
H17R H24L 2.4600 .
H17R H24K 2.1800 .
H17R H14K 2.1700 .
H18 H14N 2.4700 .
H20 C243 3.0800 1_565
H20 C14 3.0800 .
H20 O4 2.9100 1_565
H20 H24G 2.3600 1_565
H21 H24J 2.3600 1_565
H21 C244 3.0700 1_565
H21 H14I 2.5100 1_565
H22A H70 2.4700 2_464
H22A H16H 2.2600 .
H22B H86 2.5500 .
H22B H87 2.1700 .
H22B C86 3.0200 .
H22B C87 2.8400 .
H23 H14M 2.4100 .
H23A C4 3.0800 .
H23A C2 2.9200 .
H23A C3 2.8900 .
H23B C39 2.9300 .
H23B C38 2.8800 .
H23C H29 2.0800 1_655
H23C C29 2.9000 1_655
H23C H14P 2.3600 .
H23H C123 2.9400 .
H23H H123 2.0900 .
H23J C85 2.9500 .
H23J C86 2.7400 .
H23K H74 2.4700 .
H23L C106 2.9500 2_565
H23L H106 2.5100 2_565
H23L C105 3.0200 2_565
H23L H68 2.4400 .
H23M C50 2.9000 .
H23M C54 3.0400 .
H23M C51 3.0800 .
H23M C49 2.8600 .
H23N H62 2.3300 .
H23O C149 2.7900 .
H23O H14T 2.5700 .
H23O H14S 2.2200 .
H23P C16 2.9900 .
H23P C15 2.9800 .
H23P H15 2.4800 .
H23P H16 2.4900 .
H23R H15 2.5600 .
H24A H2 2.2800 .
H24B H57 2.5900 .
H24B H56 2.2700 .
H24B C56 2.9500 .
H24C H29 2.4400 1_655
H24D H57 2.0000 .
H24D H29 2.0900 1_655
H24D C29 2.7700 1_655
H24D C57 2.9400 .
H24D C28 3.1000 1_655
H24G C20 3.0100 1_545
H24G H26 2.4500 1_545
H24G C142 3.0300 .
H24G H20 2.3600 1_545
H24H H24M 2.4500 .
H24I C81 2.8300 .
H24I H81 2.3300 .
H24I C82 2.7500 .
H24I H82 2.1700 .
H24J H21 2.3600 1_545
H24J C151 3.0800 .
H24J O7 2.3800 .
H24K H17R 2.1800 .
H24K H17P 2.1900 .
H24K C177 2.7500 .
H24K C178 2.8200 .
H24L H17R 2.4600 .
H24M H24H 2.4500 .
H24N C24 2.7500 .
H24N C23 2.7000 .
H25A H14C 2.4900 1_565
H25D H32 2.4700 1_545
H26 O4 2.9200 1_565
H26 C243 3.0900 1_565
H26 H24G 2.4500 1_565
H26B C27 3.0000 1_545
H26D H13H 2.4400 1_455
H26D C133 2.8100 1_455
H26D H13G 2.5900 1_455
H26F C10 2.9800 .
H26F C11 3.0000 .
H26K C87 2.9300 .
H26K H87 2.0000 .
H26L C70 2.8800 2_464
H26L H70 2.5000 2_464
H26M C94 2.9900 .
H26M C92 2.9100 .
H26M C93 2.8200 .
H26P C143 2.9100 1_655
H26P H14G 2.5200 1_655
H26P H14H 2.5000 1_655
H26Q C49 2.8900 .
H26R H14T 2.5100 1_545
H26R C149 2.9100 1_545
H26S C52 2.8100 .
H26S C51 2.9200 .
H26T H78 2.5600 .
H27 C143 3.0700 1_565
H27 O5 2.7600 1_565
H27A C148 2.8400 1_545
H27A H14Q 2.5600 1_545
H27A H14R 2.4800 1_545
H27C H13G 2.4400 .
H27C C159 2.4100 1_655
H27C H15T 1.4600 1_655
H27C C133 3.0500 .
H27C H36 2.3100 1_655
H27D C41 2.9700 1_655
H27D H36 2.5800 1_655
H27E O9 2.7000 1_655
H27E H15S 2.2600 1_655
H27E C159 2.3100 1_655
H27E H15T 1.8300 1_655
H27H C123 3.0500 .
H27I C166 2.3500 .
H27I H16L 2.1400 .
H27I C165 2.4900 .
H27I H16N 1.8200 .
H27I H16M 2.5000 .
H27J H123 2.5900 .
H27J H122 2.3200 .
H27J H16K 2.5700 .
H27J C165 2.9500 .
H27J H13G 2.5300 .
H27J C122 2.9000 .
H27J C123 3.0300 .
H28 H14Q 2.2900 1_455
H28 H27B 2.3700 1_465
H28 C148 2.8100 1_455
H29 C148 2.8300 1_455
H29 H24C 2.4400 1_455
H29 H24D 2.0900 1_455
H29 C248 2.6500 1_455
H29 H14R 2.0700 1_455
H29 C231 3.0400 1_455
H29 H23C 2.0800 1_455
H32 C259 2.9400 1_565
H32 H25D 2.4700 1_565
H33 C260 3.0800 1_565
H34 C117 2.8700 1_465
H34 C118 3.0900 1_465
H36 H27C 2.3100 1_455
H36 C271 2.8500 1_455
H36 H27D 2.5800 1_455
H41 H17J 2.4500 1_455
H41 H99 2.6000 .
H41 C174 3.0700 1_455
H42 O9A 2.4600 .
H42 H5 2.3600 .
H42 O9 2.7900 .
H44 C2 2.6100 .
H44 C17 2.9100 .
H44 C1 2.5200 .
H45 C54 2.8900 .
H45 C80 2.8700 .
H45 H13Q 2.5200 .
H45 C79 2.7700 .
H47 C50 3.0400 .
H47 C55 2.8300 .
H47 C60 2.9700 .
H48 C85 2.6600 .
H48 C90 2.7100 .
H48 H90 2.5700 .
H56 C46 3.0800 .
H56 C247 3.0500 .
H56 H24B 2.2700 .
H56 H14S 2.5700 .
H57 C148 3.0200 .
H57 H14R 2.1500 .
H57 C248 2.6400 .
H57 H24B 2.5900 .
H57 C247 2.9100 .
H57 H24D 2.0000 .
H59 O5 2.6200 1_655
H59 C146 2.9700 1_655
H59 H26C 2.3900 1_655
H59 H16D 2.4600 1_655
H59 H14M 2.4400 1_655
H60 H14H 2.3800 1_655
H62 H23N 2.3300 .
H62 C55 3.0400 .
H63 H22 2.5600 1_655
H65 H16G 2.5200 2_565
H65 H14J 2.5700 1_655
H66 H113 2.5500 2_555
H66 C67 3.0800 .
H66 H16S 2.5800 .
H68 C51 3.0700 .
H68 C62 3.0800 .
H68 H23L 2.4400 .
H68 C61 3.0100 .
H68 H105 2.5700 2_565
H68 C105 3.0200 2_565
H69 H98 2.3100 2_565
H69 C104 2.9900 2_565
H69 C98 2.7900 2_565
H70 H99 2.5600 2_565
H70 C98 3.0400 2_565
H70 H98 2.3700 2_565
H70 H26L 2.5000 2_565
H71 H114 2.5100 2_555
H71 C107 2.8800 2_555
H71 C108 2.9200 2_555
H72 C73 3.0500 .
H74 C52 3.0500 .
H74 C67 3.0300 .
H74 H23K 2.4700 .
H75 H17C 2.3700 2_465
H77 H13M 2.5900 1_545
H77 O3A 2.7200 1_545
H78 H23Q 2.5900 1_545
H78 H13M 2.1400 1_545
H78 C136 2.9200 1_545
H78 H26T 2.5600 .
H80 C73 3.0400 .
H81 C177 3.0700 .
H81 H15E 2.5900 .
H81 H17P 2.4000 .
H81 C244 3.0700 .
H81 H24I 2.3300 .
H82 H24I 2.1700 .
H83 H25A 2.5900 1_545
H83 H14C 2.5400 .
H84 H25A 2.5400 1_545
H84 C49 3.0900 .
H84 H14T 2.1700 1_545
H84 H17B 2.5600 .
H84 C268 3.0800 .
H86 O1 2.8500 .
H86 C1 2.7900 .
H86 C130 2.9300 .
H86 H13A 2.4500 .
H86 H13D 2.4500 .
H86 H22B 2.5500 .
H87 O1 2.8600 .
H87 H26K 2.0000 .
H87 H16K 2.5800 .
H87 C265 2.9600 .
H87 H16J 2.4600 .
H87 H22B 2.1700 .
H89 H22F 2.4400 1_545
H90 H14D 2.5000 .
H90 C48 2.8100 .
H90 C43 2.8200 .
H90 C250 3.0500 1_545
H90 H14O 2.3700 1_545
H90 H48 2.5700 .
H90 H25B 2.4900 1_545
H98 C70 2.9500 2_464
H98 H16J 2.5400 .
H98 C69 2.9100 2_464
H98 H70 2.3700 2_464
H98 H69 2.3100 2_464
H99 C41 3.0200 .
H99 H70 2.5600 2_464
H99 H41 2.6000 .
H101 H38 2.4200 1_545
H104 C109 2.9900 .
H104 C93 3.0800 .
H105 H68 2.5700 2_464
H105 C62 2.9900 2_464
H105 C63 3.0800 2_464
H106 O3A 2.8500 2_464
H106 H23L 2.5100 2_464
H107 H15K 2.5900 .
H108 C91 3.0800 .
H108 C97 3.0800 .
H108 C102 3.0500 .
H108 H39 2.3700 1_545
H110 C116 3.0900 .
H110 C115 3.0300 .
H110 C94 3.0600 .
H111 H22 2.4400 2_564
H111 H15J 2.5100 2_554
H113 H66 2.5500 2_454
H114 C103 3.0000 .
H114 H12A 2.2800 1_545
H114 H71 2.5100 2_454
H114 C92 3.0900 .
H116 H16L 2.1800 .
H118 H15F 2.5600 2_554
H119 H16M 2.4600 1_545
H119 C166 2.9800 1_545
H120 H16M 2.4400 1_545
H120 C264 2.9600 1_545
H120 H26I 2.4000 1_545
H122 C165 2.8400 .
H122 H16K 2.1900 .
H122 H27J 2.3200 .
H123 C133 3.0400 .
H123 H13G 2.2300 .
H123 H17G 2.5200 .
H123 C233 2.7300 .
H123 C234 2.9500 .
H123 H23H 2.0900 .
H123 H27J 2.5900 .
H123 H15S 2.6000 1_655
H124 H26B 2.3700 1_655
H126 H12D 2.4400 1_545

loop_
_geom_hbond_atom_site_label_D
_geom_hbond_atom_site_label_H
_geom_hbond_atom_site_label_A
_geom_hbond_distance_DH
_geom_hbond_distance_HA
_geom_hbond_distance_DA
_geom_hbond_angle_DHA
_geom_hbond_publ_flag
C144 H14I O7 0.9900 2.5600 3.30(2) 132.00 y

loop_
_geom_torsion_atom_site_label_1
_geom_torsion_atom_site_label_2
_geom_torsion_atom_site_label_3
_geom_torsion_atom_site_label_4
_geom_torsion
C127 O1 C130 C129 -24.8(13)
C130 O1 C127 C128 15.4(11)
C131 O2 C134 C133 24(3)
C134 O2 C131 C132 -6(3)
C138 O3 C135 C136 9(3)
C135 O3 C138 C137 -23(2)
C146 O5 C143 C144 -31.1(17)
C143 O5 C146 C145 24(2)
C85 N1 C1 C2 -134.01
C43 N1 C1 C6 -119.59
C85 N1 C1 C6 45.94
C1 N1 C43 C44 9.18
C43 N1 C1 C2 60.46
C1 N1 C85 C90 -122.24
C85 N1 C43 C48 24.81
C1 N1 C43 C48 -170.99
C1 N1 C85 C86 55.63
C43 N1 C85 C90 42.48
C85 N1 C43 C44 -155.03
C43 N1 C85 C86 -139.66
C147 O6 C150 C149 11(3)
C150 O6 C147 C148 2.5(18)
C162 O9 C159 C160 27(2)
C159 O9 C162 C161 -19(3)
C166 O10 C163 C164 -23(2)
C163 O10 C166 C165 17(2)
C170 O11 C167 C168 20.1(19)
C167 O11 C170 C169 -25(2)
C174 O12 C171 C172 22(3)
C171 O12 C174 C173 -29(3)
N1 C1 C2 C3 -174.78
C6 C1 C2 C3 5.3(12)
C2 C1 C6 C5 -6.4(12)
N1 C1 C6 C5 173.68
C1 C2 C3 C4 0.7(12)
C2 C3 C4 C7 166.1(7)
C2 C3 C4 C5 -5.6(12)
C3 C4 C7 C12 117.8(9)
C139 O4 C142 C141 -42.2(18)
C3 C4 C5 C6 4.5(12)
C142 O4 C139 C140 39(2)
C3 C4 C7 C8 -63.0(9)
C5 C4 C7 C12 -70.8(10)
C7 C4 C5 C6 -167.1(7)
C5 C4 C7 C8 108.5(9)
C4 C5 C6 C1 1.5(12)
C12 C7 C8 C9 0.7(10)
C4 C7 C8 C13 -0.4(10)
C4 C7 C8 C9 -178.5(6)
C12 C7 C8 C13 178.9(6)
C4 C7 C12 C37 -1.4(11)
C4 C7 C12 C11 -178.3(7)
C8 C7 C12 C37 179.4(7)
C8 C7 C12 C11 2.5(11)
C7 C8 C13 C18 -74.2(10)
C7 C8 C9 C19 171.9(7)
C13 C8 C9 C19 -6.2(10)
C9 C8 C13 C18 103.9(9)
C7 C8 C9 C10 -2.4(10)
C13 C8 C9 C10 179.5(6)
C9 C8 C13 C14 -75.7(11)
C7 C8 C13 C14 106.2(10)
C8 C9 C19 C20 84.4(10)
C8 C9 C10 C11 0.8(11)
C10 C9 C19 C24 79.0(10)
C19 C9 C10 C11 -173.5(7)
C8 C9 C10 C25 -179.7(6)
C10 C9 C19 C20 -101.4(10)
C19 C9 C10 C25 6.0(10)
C8 C9 C19 C24 -95.2(10)
C9 C10 C11 C12 2.4(11)
C9 C10 C25 C30 -106.9(9)
C25 C10 C11 C12 -177.1(7)
C11 C10 C25 C30 72.6(10)
C25 C10 C11 C31 4.5(10)
C9 C10 C25 C26 71.1(10)
C11 C10 C25 C26 -109.4(10)
C9 C10 C11 C31 -176.0(7)
C10 C11 C31 C36 -106.6(9)
C10 C11 C31 C32 74.8(11)
C31 C11 C12 C37 -2.7(10)
C31 C11 C12 C7 174.4(7)
C10 C11 C12 C7 -4.1(11)
C12 C11 C31 C32 -103.6(9)
C12 C11 C31 C36 75.0(10)
C10 C11 C12 C37 178.8(7)
C7 C12 C37 C42 83.2(10)
C11 C12 C37 C42 -99.8(9)
C11 C12 C37 C38 73.3(10)
C7 C12 C37 C38 -103.7(9)
C8 C13 C14 C15 177.3(9)
C8 C13 C18 C17 -178.4(8)
C14 C13 C18 C17 1.3(14)
C18 C13 C14 C15 -2.4(15)
C13 C14 C15 C16 2.5(17)
C14 C15 C16 C17 -1.4(17)
C15 C16 C17 C18 0.3(16)
C16 C17 C18 C13 -0.2(15)
C20 C19 C24 C23 -0.7(14)
C9 C19 C20 C21 -176.7(9)
C24 C19 C20 C21 2.9(14)
C9 C19 C24 C23 178.9(9)
C19 C20 C21 C22 -3.5(16)
C20 C21 C22 C23 1.8(17)
C21 C22 C23 C24 0.5(17)
C22 C23 C24 C19 -1.0(16)
C10 C25 C30 C29 177.4(8)
C30 C25 C26 C27 -0.3(15)
C10 C25 C26 C27 -178.3(9)
C26 C25 C30 C29 -0.7(13)
C25 C26 C27 C28 0.3(17)
C26 C27 C28 C29 0.5(18)
C27 C28 C29 C30 -1.5(18)
C28 C29 C30 C25 1.6(16)
C32 C31 C36 C35 -0.1(14)
C11 C31 C32 C33 178.3(9)
C11 C31 C36 C35 -178.6(9)
C36 C31 C32 C33 -0.2(14)
C31 C32 C33 C34 1.5(16)
C32 C33 C34 C35 -2.5(17)
C33 C34 C35 C36 2.2(18)
C34 C35 C36 C31 -1.0(16)
C42 C37 C38 C39 0.8(14)
C38 C37 C42 C41 0.2(14)
C12 C37 C38 C39 -172.3(9)
C12 C37 C42 C41 173.3(8)
C37 C38 C39 C40 0.1(15)
C38 C39 C40 C41 -2.0(15)
C39 C40 C41 C42 3.1(16)
C40 C41 C42 C37 -2.1(15)
N1 C43 C48 C47 179.88
N1 C43 C44 C45 -178.91
C48 C43 C44 C45 1.3(10)
C44 C43 C48 C47 -0.3(11)
C43 C44 C45 C46 -0.9(11)
C44 C45 C46 C49 177.6(7)
C44 C45 C46 C47 -0.6(11)
C47 C46 C49 C50 57.2(9)
C47 C46 C49 C54 -127.6(8)
C45 C46 C47 C48 1.6(11)
C45 C46 C49 C54 54.3(9)
C49 C46 C47 C48 -176.6(7)
C45 C46 C49 C50 -120.9(8)
C46 C47 C48 C43 -1.2(11)
C54 C49 C50 C51 -1.0(10)
C46 C49 C54 C53 -173.7(6)
C50 C49 C54 C79 -177.8(7)
C54 C49 C50 C55 -179.0(6)
C46 C49 C50 C51 174.2(6)
C46 C49 C50 C55 -3.8(10)
C50 C49 C54 C53 1.4(10)
C46 C49 C54 C79 7.1(10)
C49 C50 C51 C61 -178.9(7)
C55 C50 C51 C61 -0.8(10)
C49 C50 C55 C56 68.8(10)
C49 C50 C55 C60 -110.5(9)
C51 C50 C55 C60 71.5(10)
C55 C50 C51 C52 178.6(6)
C49 C50 C51 C52 0.5(10)
C51 C50 C55 C56 -109.2(9)
C61 C51 C52 C53 178.8(7)
C50 C51 C52 C53 -0.6(10)
C61 C51 C52 C67 0.5(10)
C50 C51 C61 C66 -113.9(9)
C50 C51 C52 C67 -178.9(6)
C52 C51 C61 C62 -109.9(9)
C50 C51 C61 C62 69.5(10)
C52 C51 C61 C66 66.7(10)
C51 C52 C67 C68 66.6(11)
C51 C52 C67 C72 -114.2(9)
C51 C52 C53 C73 -177.7(6)
C67 C52 C53 C54 179.4(6)
C67 C52 C53 C73 0.6(10)
C53 C52 C67 C72 67.5(11)
C51 C52 C53 C54 1.1(11)
C53 C52 C67 C68 -111.8(9)
C73 C53 C54 C79 -3.5(10)
C54 C53 C73 C78 71.9(10)
C52 C53 C73 C78 -109.3(9)
C73 C53 C54 C49 177.3(6)
C52 C53 C54 C79 177.8(7)
C52 C53 C54 C49 -1.5(10)
C54 C53 C73 C74 -112.5(9)
C52 C53 C73 C74 66.3(10)
C53 C54 C79 C84 -112.3(9)
C49 C54 C79 C84 67.0(11)
C49 C54 C79 C80 -113.8(9)
C53 C54 C79 C80 67.0(10)
C50 C55 C56 C57 179.9(9)
C56 C55 C60 C59 0.9(13)
C50 C55 C60 C59 -179.7(9)
C60 C55 C56 C57 -0.8(13)
C55 C56 C57 C58 1.7(16)
C56 C57 C58 C59 -2.8(17)
C57 C58 C59 C60 3.0(18)
C58 C59 C60 C55 -2.1(16)
C51 C61 C62 C63 175.1(8)
C62 C61 C66 C65 0.5(13)
C51 C61 C66 C65 -176.2(9)
C66 C61 C62 C63 -1.6(12)
C61 C62 C63 C64 1.2(13)
C62 C63 C64 C65 0.5(15)
C63 C64 C65 C66 -1.7(17)
C64 C65 C66 C61 1.2(16)
C72 C67 C68 C69 -0.9(14)
C68 C67 C72 C71 -0.1(13)
C52 C67 C72 C71 -179.3(8)
C52 C67 C68 C69 178.4(9)
C67 C68 C69 C70 1.4(15)
C68 C69 C70 C71 -1.0(15)
C69 C70 C71 C72 0.1(15)
C70 C71 C72 C67 0.5(14)
C74 C73 C78 C77 -2.3(13)
C53 C73 C78 C77 173.3(8)
C53 C73 C74 C75 -174.5(9)
C78 C73 C74 C75 1.3(14)
C73 C74 C75 C76 0.5(15)
C74 C75 C76 C77 -1.3(16)
C75 C76 C77 C78 0.3(16)
C76 C77 C78 C73 1.5(14)
C54 C79 C80 C81 179.4(9)
C80 C79 C84 C83 0.7(14)
C84 C79 C80 C81 -1.3(13)
C54 C79 C84 C83 -180.0(9)
C79 C80 C81 C82 0.9(15)
C80 C81 C82 C83 0.2(17)
C81 C82 C83 C84 -0.8(18)
C82 C83 C84 C79 0.3(17)
C86 C85 C90 C89 -2.0(14)
C90 C85 C86 C87 2.6(14)
N1 C85 C86 C87 -175.37
N1 C85 C90 C89 175.84
C85 C86 C87 C88 -0.1(14)
C86 C87 C88 C96 175.6(8)
C86 C87 C88 C89 -2.9(13)
C89 C88 C96 C95 -81.8(10)
C87 C88 C96 C91 -77.7(10)
C87 C88 C96 C95 99.8(9)
C89 C88 C96 C91 100.7(10)
C96 C88 C89 C90 -175.0(9)
C87 C88 C89 C90 3.4(14)
C88 C89 C90 C85 -1.0(15)
C97 C91 C92 C103 -2.1(10)
C97 C91 C96 C95 179.7(6)
C92 C91 C97 C98 -84.3(9)
C96 C91 C92 C103 -179.1(6)
C96 C91 C92 C93 1.0(10)
C97 C91 C96 C88 -2.9(10)
C92 C91 C97 C102 102.9(9)
C96 C91 C97 C102 -80.1(9)
C92 C91 C96 C88 174.3(6)
C92 C91 C96 C95 -3.2(10)
C97 C91 C92 C93 178.0(6)
C96 C91 C97 C98 92.8(9)
C91 C92 C103 C104 116.0(8)
C91 C92 C93 C94 0.5(10)
C91 C92 C93 C109 -178.9(6)
C103 C92 C93 C109 1.3(10)
C93 C92 C103 C104 -64.2(9)
C91 C92 C103 C108 -66.1(9)
C103 C92 C93 C94 -179.4(6)
C93 C92 C103 C108 113.8(9)
C109 C93 C94 C95 179.5(6)
C92 C93 C109 C110 113.5(9)
C94 C93 C109 C110 -65.9(10)
C109 C93 C94 C115 -1.9(10)
C94 C93 C109 C114 115.9(9)
C92 C93 C94 C115 178.7(6)
C92 C93 C109 C114 -64.8(10)
C92 C93 C94 C95 0.1(10)
C95 C94 C115 C116 -72.0(11)
C95 C94 C115 C120 105.4(10)
C115 C94 C95 C121 -1.6(10)
C93 C94 C115 C120 -73.3(11)
C93 C94 C115 C116 109.4(10)
C115 C94 C95 C96 179.1(6)
C93 C94 C95 C96 -2.3(10)
C93 C94 C95 C121 177.1(7)
C121 C95 C96 C88 7.0(10)
C96 C95 C121 C126 103.2(8)
C94 C95 C121 C126 -76.2(10)
C96 C95 C121 C122 -72.3(11)
C94 C95 C96 C91 3.8(10)
C94 C95 C121 C122 108.4(10)
C121 C95 C96 C91 -175.5(7)
C94 C95 C96 C88 -173.6(6)
C102 C97 C98 C99 -0.3(13)
C91 C97 C98 C99 -173.5(8)
C91 C97 C102 C101 173.8(8)
C98 C97 C102 C101 0.6(12)
C97 C98 C99 C100 1.0(15)
C98 C99 C100 C101 -1.9(15)
C99 C100 C101 C102 2.2(13)
C151 O7 C154 C153 -30.2(16)
C154 O7 C151 C152 34.7(15)
C155 O8 C158 C157 -2.5(19)
C158 O8 C155 C156 11.1(16)
C175 O13 C178 C177 25(2)
C178 O13 C175 C176 -25(2)
